data_1560266
loop_
_publ_author_name
'Le\'on, F\'elix'
'Comas-Vives, Aleix'
'\'Alvarez, Eleuterio'
'Pizzano, Antonio'

_publ_section_title
;
 A combined experimental and computational study to decipher complexity in
 the asymmetric hydrogenation of imines with Ru catalysts bearing
 atropisomerizable ligands
;
_journal_issue 7
_journal_name_full 'Catalysis Science &amp; Technology'
_journal_page_first 2497
_journal_page_last 2511
_journal_paper_doi 10.1039/D0CY02390F
_journal_volume 11
_journal_year 2021
_chemical_absolute_configuration rmad
_chemical_formula_moiety '2(C60 H68 Cl2 F2 N2 O3 P2 Ru), 3(C H2 Cl2)'
_chemical_formula_sum 'C123 H142 Cl10 F4 N4 O6 P4 Ru2'
_chemical_formula_weight 2528.92
_space_group_crystal_system triclinic
_space_group_IT_number 1
_space_group_name_Hall 'P 1'
_space_group_name_H-M_alt 'P 1'
_atom_sites_solution_hydrogens mixed
_audit_creation_method SHELXL-2016/6
_audit_update_record
;
2020-11-22 deposited with the CCDC.	2021-02-03 downloaded from the CCDC.
;
_cell_angle_alpha 89.2120(10)
_cell_angle_beta 76.7380(10)
_cell_angle_gamma 66.7710(10)
_cell_formula_units_Z 1
_cell_length_a 13.3642(3)
_cell_length_b 15.0349(3)
_cell_length_c 18.4697(4)
_cell_measurement_reflns_used 9704
_cell_measurement_temperature 173(2)
_cell_measurement_theta_max 30.23
_cell_measurement_theta_min 2.60
_cell_volume 3307.09(13)
_computing_cell_refinement 'Bruker SAINT'
_computing_data_collection 'Bruker APEX2'
_computing_data_reduction 'Bruker SAINT'
_computing_molecular_graphics 'Bruker SHELXTL'
_computing_publication_material 'Bruker SHELXTL'
_computing_structure_refinement 'SHELXL-2016/6 (Sheldrick, 2016)'
_computing_structure_solution 'SHELXS-97 (Sheldrick, 2008)'
_diffrn_ambient_temperature 173(2)
_diffrn_detector_area_resol_mean 8.26
_diffrn_measured_fraction_theta_full 0.999
_diffrn_measured_fraction_theta_max 0.999
_diffrn_measurement_device_type
;
 Bruker-Nonius X8kappa APEX II CCD area detector
;
_diffrn_measurement_method 'phi and omega scans with narrow frames'
_diffrn_radiation_monochromator graphite
_diffrn_radiation_source 'fine-focus sealed tube'
_diffrn_radiation_type MoK\a
_diffrn_radiation_wavelength 0.71073
_diffrn_reflns_av_R_equivalents 0.0243
_diffrn_reflns_av_unetI/netI 0.0224
_diffrn_reflns_Laue_measured_fraction_full 0.999
_diffrn_reflns_Laue_measured_fraction_max 0.999
_diffrn_reflns_limit_h_max 16
_diffrn_reflns_limit_h_min -16
_diffrn_reflns_limit_k_max 18
_diffrn_reflns_limit_k_min -18
_diffrn_reflns_limit_l_max 22
_diffrn_reflns_limit_l_min -22
_diffrn_reflns_number 102854
_diffrn_reflns_point_group_measured_fraction_full 0.994
_diffrn_reflns_point_group_measured_fraction_max 0.994
_diffrn_reflns_theta_full 25.242
_diffrn_reflns_theta_max 25.248
_diffrn_reflns_theta_min 2.243
_exptl_absorpt_coefficient_mu 0.535
_exptl_absorpt_correction_T_max 1.0000
_exptl_absorpt_correction_T_min 0.9315
_exptl_absorpt_correction_type multi-scan
_exptl_absorpt_process_details
;
program SADABS, Bruker (2001).
;
_exptl_crystal_colour yellow
_exptl_crystal_density_diffrn 1.270
_exptl_crystal_description prism
_exptl_crystal_F_000 1310
_exptl_crystal_size_max 0.450
_exptl_crystal_size_mid 0.250
_exptl_crystal_size_min 0.200
_refine_diff_density_max 0.745
_refine_diff_density_min -0.358
_refine_diff_density_rms 0.056
_refine_ls_abs_structure_details
; 
 Flack x determined using 10131 quotients [(I+)-(I-)]/[(I+)+(I-)] 
 (Parsons, Flack and Wagner, Acta Cryst. B69 (2013) 249-259). 
;
_refine_ls_abs_structure_Flack 0.044(8)
_refine_ls_extinction_method none
_refine_ls_goodness_of_fit_ref 1.052
_refine_ls_hydrogen_treatment constr
_refine_ls_matrix_type full
_refine_ls_number_parameters 1540
_refine_ls_number_reflns 23788
_refine_ls_number_restraints 761
_refine_ls_restrained_S_all 1.085
_refine_ls_R_factor_all 0.0361
_refine_ls_R_factor_gt 0.0317
_refine_ls_shift/su_max 0.015
_refine_ls_shift/su_mean 0.000
_refine_ls_structure_factor_coef Fsqd
_refine_ls_weighting_details 'w=1/[\s^2^(Fo^2^)+(0.0530P)^2^+2.1159P] where P=(Fo^2^+2Fc^2^)/3'
_refine_ls_weighting_scheme calc
_refine_ls_wR_factor_gt 0.0901
_refine_ls_wR_factor_ref 0.0926
_reflns_Friedel_coverage 0.990
_reflns_Friedel_fraction_full 0.989
_reflns_Friedel_fraction_max 0.989
_reflns_number_gt 21787
_reflns_number_total 23788
_reflns_threshold_expression 'I > 2\s(I)'
_cod_data_source_file d0cy02390f2.cif
_cod_data_source_block 1i
_cod_depositor_comments 'Adding full bibliography for 1560262--1560266.cif.'
_cod_database_code 1560266
_shelx_shelxl_version_number 2016/6
_shelx_space_group_comment
; 
The symmetry employed for this shelxl refinement is uniquely defined 
by the following loop, which should always be used as a source of 
symmetry information in preference to the above space-group names. 
They are only intended as comments. 
;
_shelx_estimated_absorpt_t_min 0.795
_shelx_estimated_absorpt_t_max 0.901

loop_
_space_group_symop_operation_xyz
'x, y, z'

loop_
_atom_site_label
_atom_site_type_symbol
_atom_site_fract_x
_atom_site_fract_y
_atom_site_fract_z
_atom_site_U_iso_or_equiv
_atom_site_adp_type
_atom_site_occupancy
_atom_site_site_symmetry_order
_atom_site_calc_flag
_atom_site_refinement_flags_posn
_atom_site_refinement_flags_adp
_atom_site_refinement_flags_occupancy
_atom_site_disorder_assembly
_atom_site_disorder_group
Ru1A Ru 0.59703(3) 0.44261(2) 1.06592(2) 0.02117(12) Uani 1 1 d . . . . .
Cl1A Cl 0.73752(15) 0.49879(14) 1.00334(10) 0.0341(4) Uani 1 1 d . U . . .
Cl2A Cl 0.42577(14) 0.42279(12) 1.11900(10) 0.0278(4) Uani 1 1 d . U . . .
P1A P 0.69633(14) 0.29249(12) 1.01844(10) 0.0220(4) Uani 1 1 d . . . . .
P2A P 0.66359(14) 0.39192(12) 1.16961(10) 0.0213(4) Uani 1 1 d . . . . .
F1A F 0.2884(3) 1.0559(2) 1.0979(2) 0.0521(10) Uani 1 1 d . U . . .
F2A F 0.2050(6) 0.8257(4) 0.7956(3) 0.113(2) Uani 1 1 d . U . . .
O1A O 0.7503(4) 0.2099(3) 1.0733(2) 0.0253(10) Uani 1 1 d . . . . .
O2A O 0.6509(4) 0.2259(3) 0.9782(3) 0.0230(10) Uani 1 1 d . . . . .
O3A O 0.8107(4) 0.2778(4) 0.9592(3) 0.0308(11) Uani 1 1 d . . . . .
N1A N 0.5076(5) 0.5945(4) 1.1062(3) 0.0275(14) Uani 1 1 d . . . . .
H1A1 H 0.470376 0.599171 1.154879 0.033 Uiso 1 1 calc R U . . .
H1A2 H 0.558043 0.621622 1.104219 0.033 Uiso 1 1 calc R U . . .
N2A N 0.5155(5) 0.5028(4) 0.9763(3) 0.0278(14) Uani 1 1 d . . . . .
H2A1 H 0.564163 0.476566 0.931309 0.033 Uiso 1 1 calc R U . . .
H2A2 H 0.454964 0.487762 0.979940 0.033 Uiso 1 1 calc R U . . .
C1A C 0.5956(6) 0.2629(4) 0.9235(4) 0.0227(15) Uani 1 1 d . . . . .
C2A C 0.6593(6) 0.2860(5) 0.8591(4) 0.0240(15) Uani 1 1 d . . . . .
C3A C 0.6006(6) 0.3353(5) 0.8066(4) 0.0330(17) Uani 1 1 d . . . . .
H3A H 0.640625 0.351883 0.762822 0.040 Uiso 1 1 calc R U . . .
C4A C 0.4856(6) 0.3607(5) 0.8163(4) 0.0319(17) Uani 1 1 d . . . . .
C5A C 0.4330(7) 0.3239(5) 0.8733(4) 0.0336(17) Uani 1 1 d . . . . .
H5A H 0.357799 0.332400 0.876340 0.040 Uiso 1 1 calc R U . . .
C6A C 0.4887(6) 0.2721(5) 0.9294(4) 0.0229(15) Uani 1 1 d . . . . .
C7A C 0.4243(6) 0.4173(5) 0.7567(4) 0.044(2) Uani 1 1 d D . . . .
C8A C 0.4479(9) 0.5091(6) 0.7453(6) 0.053(2) Uani 0.65 1 d D U P A 1
H8A1 H 0.400578 0.549300 0.713787 0.080 Uiso 0.65 1 d R U P A 1
H8A2 H 0.526869 0.494093 0.721561 0.080 Uiso 0.65 1 d R U P A 1
H8A3 H 0.427252 0.544416 0.794261 0.080 Uiso 0.65 1 d R U P A 1
C9A C 0.2983(8) 0.4456(9) 0.7824(7) 0.078(4) Uani 0.65 1 d D U P A 1
H9A1 H 0.262171 0.476313 0.742697 0.117 Uiso 0.65 1 d R U P A 1
H9A2 H 0.265437 0.490368 0.827731 0.117 Uiso 0.65 1 d R U P A 1
H9A3 H 0.286684 0.385856 0.792654 0.117 Uiso 0.65 1 d R U P A 1
C10A C 0.4715(10) 0.3539(7) 0.6824(5) 0.067(3) Uani 0.65 1 d D U P A 1
H10A H 0.551018 0.312816 0.677753 0.101 Uiso 0.65 1 d R U P A 1
H10B H 0.464025 0.396501 0.641563 0.101 Uiso 0.65 1 d R U P A 1
H10C H 0.430538 0.312876 0.680114 0.101 Uiso 0.65 1 d R U P A 1
C8C C 0.5018(15) 0.4334(15) 0.6884(9) 0.064(5) Uani 0.35 1 d D U P A 2
H8C1 H 0.462425 0.462787 0.649817 0.096 Uiso 0.35 1 d R U P A 2
H8C2 H 0.575517 0.382727 0.664962 0.096 Uiso 0.35 1 d R U P A 2
H8C3 H 0.511580 0.483475 0.715971 0.096 Uiso 0.35 1 d R U P A 2
C9C C 0.3392(14) 0.5161(10) 0.7972(9) 0.043(4) Uani 0.35 1 d D U P A 2
H9C1 H 0.280604 0.491813 0.815262 0.065 Uiso 0.35 1 d R U P A 2
H9C2 H 0.314505 0.566529 0.763282 0.065 Uiso 0.35 1 d R U P A 2
H9C3 H 0.353405 0.543510 0.839661 0.065 Uiso 0.35 1 d R U P A 2
C10C C 0.3568(17) 0.3658(15) 0.7312(12) 0.070(5) Uani 0.35 1 d D U P A 2
H10D H 0.334508 0.399724 0.688072 0.105 Uiso 0.35 1 d R U P A 2
H10E H 0.294459 0.352534 0.761321 0.105 Uiso 0.35 1 d R U P A 2
H10F H 0.422079 0.304411 0.713741 0.105 Uiso 0.35 1 d R U P A 2
C11A C 0.4267(5) 0.2185(5) 0.9833(4) 0.0253(15) Uani 1 1 d . . . . .
C12A C 0.4868(6) 0.1677(5) 1.0436(4) 0.0277(15) Uani 1 1 d . . . . .
H12A H 0.442972 0.136104 1.074839 0.042 Uiso 1 1 d R U . . .
H12B H 0.494950 0.215506 1.074720 0.042 Uiso 1 1 d R U . . .
H12C H 0.561280 0.118749 1.019175 0.042 Uiso 1 1 d R U . . .
C13A C 0.3064(6) 0.2854(5) 1.0226(4) 0.0362(17) Uani 1 1 d . U . . .
H13A H 0.306884 0.333727 1.057417 0.054 Uiso 1 1 d R U . . .
H13B H 0.268321 0.246787 1.050060 0.054 Uiso 1 1 d R U . . .
H13C H 0.266578 0.318548 0.985114 0.054 Uiso 1 1 d R U . . .
C14A C 0.4229(7) 0.1393(5) 0.9332(4) 0.0356(17) Uani 1 1 d . U . . .
H14A H 0.395594 0.166962 0.889557 0.053 Uiso 1 1 d R U . . .
H14B H 0.373180 0.110779 0.961632 0.053 Uiso 1 1 d R U . . .
H14C H 0.499114 0.088842 0.916565 0.053 Uiso 1 1 d R U . . .
C15A C 0.8556(6) 0.2329(5) 0.8877(4) 0.0261(15) Uani 1 1 d . U . . .
C16A C 0.7836(6) 0.2405(5) 0.8394(4) 0.0309(17) Uani 1 1 d . . . . .
C17A C 0.8363(7) 0.1967(5) 0.7659(4) 0.0360(18) Uani 1 1 d . . . . .
H17A H 0.789698 0.200748 0.733004 0.043 Uiso 1 1 calc R U . . .
C18A C 0.9502(7) 0.1485(6) 0.7388(4) 0.042(2) Uani 1 1 d . . . . .
C19A C 1.0166(7) 0.1473(6) 0.7903(4) 0.042(2) Uani 1 1 d . . . . .
H19A H 1.095997 0.117062 0.772972 0.050 Uiso 1 1 calc R U . . .
C20A C 0.9728(6) 0.1868(5) 0.8628(4) 0.0317(17) Uani 1 1 d . . . . .
C21A C 1.0038(6) 0.1035(6) 0.6603(4) 0.056(3) Uani 1 1 d D . . . .
C22A C 0.9518(9) 0.0358(8) 0.6432(7) 0.035(3) Uani 0.55 1 d D U P B 1
H22A H 0.991071 0.000668 0.593871 0.053 Uiso 0.55 1 d R U P B 1
H22B H 0.872786 0.074226 0.644200 0.053 Uiso 0.55 1 d R U P B 1
H22C H 0.956802 -0.010842 0.681269 0.053 Uiso 0.55 1 d R U P B 1
C23A C 0.9865(14) 0.1844(9) 0.6090(7) 0.072(5) Uani 0.55 1 d D U P B 1
H23A H 0.907011 0.228739 0.619279 0.108 Uiso 0.55 1 d R U P B 1
H23B H 1.011287 0.154696 0.557628 0.108 Uiso 0.55 1 d R U P B 1
H23C H 1.031170 0.220788 0.615327 0.108 Uiso 0.55 1 d R U P B 1
C24A C 1.1329(8) 0.0434(11) 0.6493(9) 0.074(5) Uani 0.55 1 d D U P B 1
H24A H 1.170857 0.027561 0.596173 0.111 Uiso 0.55 1 d R U P B 1
H24B H 1.145012 -0.016692 0.674113 0.111 Uiso 0.55 1 d R U P B 1
H24C H 1.163630 0.082222 0.672153 0.111 Uiso 0.55 1 d R U P B 1
C22C C 0.9123(12) 0.1070(14) 0.6178(9) 0.087(6) Uani 0.45 1 d D U P B 2
H22D H 0.852081 0.172333 0.626741 0.130 Uiso 0.45 1 d R U P B 2
H22E H 0.880966 0.059385 0.635277 0.130 Uiso 0.45 1 d R U P B 2
H22F H 0.947879 0.092426 0.564264 0.130 Uiso 0.45 1 d R U P B 2
C23C C 1.0708(13) 0.1554(11) 0.6140(8) 0.061(4) Uani 0.45 1 d D U P B 2
H23D H 1.139047 0.138330 0.631989 0.091 Uiso 0.45 1 d R U P B 2
H23E H 1.029314 0.226102 0.619723 0.091 Uiso 0.45 1 d R U P B 2
H23F H 1.091228 0.132057 0.561200 0.091 Uiso 0.45 1 d R U P B 2
C24C C 1.0785(14) -0.0033(8) 0.6612(10) 0.085(6) Uani 0.45 1 d D U P B 2
H24D H 1.031431 -0.040311 0.667523 0.128 Uiso 0.45 1 d R U P B 2
H24E H 1.114516 -0.011716 0.702878 0.128 Uiso 0.45 1 d R U P B 2
H24F H 1.136301 -0.026856 0.614154 0.128 Uiso 0.45 1 d R U P B 2
C25A C 1.0487(6) 0.1839(6) 0.9152(4) 0.043(2) Uani 1 1 d . . . . .
C26A C 1.0396(7) 0.2843(7) 0.9348(5) 0.050(2) Uani 1 1 d . . . . .
H26A H 1.080622 0.281036 0.973114 0.076 Uiso 1 1 d R U . . .
H26B H 0.960386 0.327509 0.954060 0.076 Uiso 1 1 d R U . . .
H26C H 1.071740 0.309485 0.890311 0.076 Uiso 1 1 d R U . . .
C27A C 1.0266(7) 0.1317(7) 0.9839(5) 0.057(2) Uani 1 1 d . . . . .
H27A H 0.947416 0.161790 1.010890 0.086 Uiso 1 1 d R U . . .
H27B H 1.073642 0.134142 1.016829 0.086 Uiso 1 1 d R U . . .
H27C H 1.046080 0.063811 0.967787 0.086 Uiso 1 1 d R U . . .
C28A C 1.1762(7) 0.1201(9) 0.8725(7) 0.081(4) Uani 1 1 d . . . . .
H28A H 1.219042 0.106050 0.910797 0.122 Uiso 1 1 d R U . . .
H28B H 1.205229 0.155969 0.834558 0.122 Uiso 1 1 d R U . . .
H28C H 1.183689 0.059066 0.848931 0.122 Uiso 1 1 d R U . . .
C29A C 0.6410(5) 0.2836(5) 1.1967(4) 0.0264(15) Uani 1 1 d . . . . .
C30A C 0.6846(6) 0.2049(4) 1.1420(4) 0.0268(15) Uani 1 1 d . . . . .
C31A C 0.6749(6) 0.1194(5) 1.1554(4) 0.0303(16) Uani 1 1 d . . . . .
H31A H 0.708281 0.066766 1.117722 0.036 Uiso 1 1 calc R U . . .
C32A C 0.6134(6) 0.1101(5) 1.2274(5) 0.0339(17) Uani 1 1 d . . . . .
H32A H 0.602291 0.052047 1.237312 0.041 Uiso 1 1 calc R U . . .
C33A C 0.5715(6) 0.1835(5) 1.2807(4) 0.0325(17) Uani 1 1 d . . . . .
H33A H 0.532324 0.176731 1.328877 0.039 Uiso 1 1 calc R U . . .
C34A C 0.5851(6) 0.2715(5) 1.2657(4) 0.0278(16) Uani 1 1 d . . . . .
H34A H 0.554897 0.322933 1.304129 0.033 Uiso 1 1 calc R U . . .
C35A C 0.8144(6) 0.3517(5) 1.1670(4) 0.0236(14) Uani 1 1 d . U . . .
C36A C 0.8701(6) 0.2663(5) 1.1995(5) 0.0376(17) Uani 1 1 d . U . . .
H36A H 0.831730 0.226986 1.220451 0.045 Uiso 1 1 calc R U . . .
C37A C 0.9801(7) 0.2408(6) 1.2005(5) 0.0445(19) Uani 1 1 d . U . . .
H37A H 1.016661 0.184162 1.223546 0.053 Uiso 1 1 calc R U . . .
C38A C 1.0381(6) 0.2934(5) 1.1699(4) 0.0359(17) Uani 1 1 d . U . . .
H38A H 1.115203 0.272821 1.169600 0.043 Uiso 1 1 calc R U . . .
C39A C 0.9829(6) 0.3786(6) 1.1386(4) 0.0362(17) Uani 1 1 d . U . . .
H39A H 1.021175 0.418369 1.118537 0.043 Uiso 1 1 calc R U . . .
C40A C 0.8733(6) 0.4043(5) 1.1371(4) 0.0284(15) Uani 1 1 d . U . . .
H40A H 0.837138 0.461237 1.114175 0.034 Uiso 1 1 calc R U . . .
C41A C 0.5949(6) 0.4719(4) 1.2537(4) 0.0257(15) Uani 1 1 d . . . . .
C42A C 0.6542(6) 0.4926(5) 1.3018(4) 0.0285(15) Uani 1 1 d . . . . .
H42A H 0.733925 0.466907 1.287180 0.034 Uiso 1 1 calc R U . . .
C43A C 0.6005(7) 0.5477(6) 1.3675(5) 0.0417(19) Uani 1 1 d . . . . .
H43A H 0.642094 0.559460 1.398870 0.050 Uiso 1 1 calc R U . . .
C44A C 0.4802(7) 0.5882(5) 1.3893(4) 0.0398(19) Uani 1 1 d . . . . .
H44A H 0.441365 0.628168 1.434713 0.048 Uiso 1 1 calc R U . . .
C45A C 0.4215(6) 0.5691(6) 1.3444(5) 0.0409(18) Uani 1 1 d . . . . .
H45A H 0.341791 0.596164 1.359146 0.049 Uiso 1 1 calc R U . . .
C46A C 0.4747(6) 0.5122(5) 1.2791(4) 0.0286(15) Uani 1 1 d . . . . .
H46A H 0.431671 0.498837 1.249746 0.034 Uiso 1 1 calc R U . . .
C47A C 0.4251(5) 0.6504(3) 1.0621(3) 0.0298(11) Uani 1 1 d . . . . .
H47A H 0.356420 0.636592 1.078936 0.036 Uiso 1 1 calc R U . . .
C48A C 0.3901(6) 0.7592(5) 1.0717(4) 0.0297(15) Uani 1 1 d . . . . .
C49A C 0.2876(6) 0.8166(5) 1.1168(4) 0.0328(16) Uani 1 1 d . . . . .
H49A H 0.239845 0.787187 1.142244 0.039 Uiso 1 1 calc R U . . .
C50A C 0.2518(6) 0.9170(5) 1.1263(4) 0.0343(16) Uani 1 1 d . . . . .
H50A H 0.180225 0.956506 1.157083 0.041 Uiso 1 1 calc R U . . .
C51A C 0.3228(6) 0.9568(5) 1.0898(4) 0.0358(16) Uani 1 1 d . . . . .
C52A C 0.4285(6) 0.9022(5) 1.0445(4) 0.0366(15) Uani 1 1 d . . . . .
H52A H 0.476426 0.931824 1.019744 0.044 Uiso 1 1 calc R U . . .
C53A C 0.4604(6) 0.8037(5) 1.0373(4) 0.0320(15) Uani 1 1 d . . . . .
H53A H 0.532920 0.764274 1.007694 0.038 Uiso 1 1 calc R U . . .
C54A C 0.4785(5) 0.6109(4) 0.9816(3) 0.0286(13) Uani 1 1 d . . . . .
H54A H 0.547767 0.624137 0.966177 0.034 Uiso 1 1 calc R U . . .
C55A C 0.4025(7) 0.6628(6) 0.9299(4) 0.0391(19) Uani 1 1 d . . . . .
C56A C 0.2906(6) 0.6848(6) 0.9454(4) 0.0495(18) Uani 1 1 d . . . . .
H56A H 0.257493 0.663663 0.989632 0.059 Uiso 1 1 calc R U . . .
C57A C 0.2241(7) 0.7351(6) 0.9011(4) 0.064(2) Uani 1 1 d . . . . .
H57A H 0.147464 0.744672 0.911113 0.077 Uiso 1 1 calc R U . . .
C58A C 0.2709(10) 0.7714(7) 0.8420(5) 0.070(3) Uani 1 1 d . . . . .
C59A C 0.3804(12) 0.7537(8) 0.8210(7) 0.090(4) Uani 1 1 d . . . . .
H59A H 0.409295 0.777830 0.776869 0.108 Uiso 1 1 calc R U . . .
C60A C 0.4515(8) 0.6991(6) 0.8651(4) 0.060(2) Uani 1 1 d . . . . .
H60A H 0.529148 0.686468 0.852634 0.072 Uiso 1 1 calc R U . . .
Ru1B Ru 0.97318(2) 0.67090(2) 0.30424(2) 0.01980(12) Uani 1 1 d . . . . .
Cl1B Cl 1.14776(13) 0.68441(12) 0.24991(10) 0.0284(4) Uani 1 1 d . U . . .
Cl2B Cl 0.82795(14) 0.62254(12) 0.37065(10) 0.0297(4) Uani 1 1 d . U . . .
P1B P 0.87737(14) 0.82251(11) 0.34968(10) 0.0198(4) Uani 1 1 d . . . . .
P2B P 0.90833(14) 0.72000(11) 0.20073(9) 0.0191(4) Uani 1 1 d . . . . .
F1B F 1.3371(4) 0.0590(3) 0.2573(3) 0.0824(17) Uani 1 1 d . U . . .
F2B F 1.2502(6) 0.2822(4) 0.6114(3) 0.116(2) Uani 1 1 d . U . . .
O1B O 0.8267(3) 0.9044(3) 0.2947(3) 0.0235(10) Uani 1 1 d . . . . .
O2B O 0.7613(4) 0.8402(3) 0.4072(3) 0.0262(10) Uani 1 1 d . . . . .
O3B O 0.9224(3) 0.8907(3) 0.3910(2) 0.0206(10) Uani 1 1 d . . . . .
N1B N 1.0628(5) 0.5168(4) 0.2635(3) 0.0277(14) Uani 1 1 d . . . . .
H1B1 H 1.020819 0.498055 0.239734 0.033 Uiso 1 1 calc R U . . .
H1B2 H 1.129093 0.506882 0.230638 0.033 Uiso 1 1 calc R U . . .
N2B N 1.0533(5) 0.6102(4) 0.3946(3) 0.0286(14) Uani 1 1 d . . . . .
H2B1 H 1.089226 0.646640 0.405641 0.034 Uiso 1 1 calc R U . . .
H2B2 H 0.999674 0.612981 0.436147 0.034 Uiso 1 1 calc R U . . .
C1B C 0.7199(6) 0.8814(5) 0.4808(4) 0.0266(16) Uani 1 1 d . . . . .
C2B C 0.7883(6) 0.8704(5) 0.5290(4) 0.0259(15) Uani 1 1 d . . . . .
C3B C 0.7387(6) 0.9088(6) 0.6020(4) 0.0371(18) Uani 1 1 d . . . . .
H3B H 0.784620 0.903785 0.635574 0.045 Uiso 1 1 calc R U . . .
C4B C 0.6209(7) 0.9553(6) 0.6278(5) 0.044(2) Uani 1 1 d . . . . .
C5B C 0.5571(6) 0.9628(6) 0.5803(4) 0.041(2) Uani 1 1 d . . . . .
H5B H 0.477908 0.993965 0.598391 0.049 Uiso 1 1 calc R U . . .
C6B C 0.6015(6) 0.9265(5) 0.5035(4) 0.0336(18) Uani 1 1 d . . . . .
C7B C 0.5700(6) 1.0026(6) 0.7095(5) 0.063(3) Uani 1 1 d D . . . .
C8B C 0.4416(9) 1.0425(14) 0.7297(11) 0.106(7) Uani 0.6 1 d D U P C 1
H8B1 H 0.412236 1.084891 0.692008 0.159 Uiso 0.6 1 d R U P C 1
H8B2 H 0.416689 1.080726 0.777888 0.159 Uiso 0.6 1 d R U P C 1
H8B3 H 0.413787 0.990883 0.734258 0.159 Uiso 0.6 1 d R U P C 1
C9B C 0.6152(13) 0.9197(11) 0.7586(9) 0.094(6) Uani 0.6 1 d D U P C 1
H9B1 H 0.560455 0.933153 0.806887 0.140 Uiso 0.6 1 d R U P C 1
H9B2 H 0.687542 0.913800 0.766467 0.140 Uiso 0.6 1 d R U P C 1
H9B3 H 0.624264 0.858892 0.733734 0.140 Uiso 0.6 1 d R U P C 1
C10B C 0.6092(15) 1.0814(11) 0.7211(14) 0.073(6) Uani 0.6 1 d D U P C 1
H10G H 0.571785 1.112496 0.771876 0.109 Uiso 0.6 1 d R U P C 1
H10H H 0.592674 1.130535 0.685130 0.109 Uiso 0.6 1 d R U P C 1
H10I H 0.690471 1.050498 0.715915 0.109 Uiso 0.6 1 d R U P C 1
C8D C 0.4506(12) 1.0878(13) 0.7129(14) 0.070(7) Uani 0.4 1 d D U P C 2
H8D1 H 0.433459 1.139439 0.751307 0.106 Uiso 0.4 1 d R U P C 2
H8D2 H 0.391588 1.062833 0.723456 0.106 Uiso 0.4 1 d R U P C 2
H8D3 H 0.454308 1.113786 0.663857 0.106 Uiso 0.4 1 d R U P C 2
C9D C 0.552(2) 0.9311(16) 0.7629(14) 0.098(8) Uani 0.4 1 d D U P C 2
H9D1 H 0.577272 0.938250 0.807609 0.148 Uiso 0.4 1 d R U P C 2
H9D2 H 0.592737 0.863837 0.740676 0.148 Uiso 0.4 1 d R U P C 2
H9D3 H 0.471600 0.947206 0.776554 0.148 Uiso 0.4 1 d R U P C 2
C10D C 0.641(2) 1.0502(17) 0.732(2) 0.079(9) Uani 0.4 1 d D U P C 2
H10J H 0.721187 1.011340 0.711742 0.119 Uiso 0.4 1 d R U P C 2
H10K H 0.623183 1.053581 0.786438 0.119 Uiso 0.4 1 d R U P C 2
H10L H 0.621453 1.115907 0.715441 0.119 Uiso 0.4 1 d R U P C 2
C11B C 0.5201(6) 0.9366(6) 0.4550(5) 0.041(2) Uani 1 1 d . . . . .
C12B C 0.5331(8) 0.8356(7) 0.4283(6) 0.058(2) Uani 1 1 d . . . . .
H12D H 0.522664 0.801068 0.472955 0.087 Uiso 1 1 d R U . . .
H12E H 0.608206 0.799759 0.396092 0.087 Uiso 1 1 d R U . . .
H12F H 0.476407 0.840731 0.401135 0.087 Uiso 1 1 d R U . . .
C13B C 0.4007(7) 0.9928(7) 0.4926(5) 0.061(3) Uani 1 1 d . U . . .
H13D H 0.390551 1.060290 0.501426 0.092 Uiso 1 1 d R U . . .
H13E H 0.385001 0.966156 0.540561 0.092 Uiso 1 1 d R U . . .
H13F H 0.349000 0.990551 0.463349 0.092 Uiso 1 1 d R U . . .
C14B C 0.5526(8) 0.9834(8) 0.3827(6) 0.077(3) Uani 1 1 d . U . . .
H14D H 0.623902 0.936562 0.351891 0.115 Uiso 1 1 d R U . . .
H14E H 0.561578 1.042222 0.395976 0.115 Uiso 1 1 d R U . . .
H14F H 0.494610 1.000125 0.354556 0.115 Uiso 1 1 d R U . . .
C15B C 0.9773(5) 0.8466(4) 0.4470(4) 0.0221(15) Uani 1 1 d . U . . .
C16B C 0.9160(6) 0.8251(5) 0.5093(4) 0.0273(16) Uani 1 1 d . . . . .
C17B C 0.9697(6) 0.7718(5) 0.5611(4) 0.0296(16) Uani 1 1 d . . . . .
H17B H 0.929015 0.749629 0.601021 0.036 Uiso 1 1 calc R U . . .
C18B C 1.0828(7) 0.7503(5) 0.5556(4) 0.0348(18) Uani 1 1 d . . . . .
C19B C 1.1385(6) 0.7834(5) 0.4939(4) 0.0271(15) Uani 1 1 d . . . . .
H19B H 1.215380 0.769527 0.489927 0.033 Uiso 1 1 calc R U . . .
C20B C 1.0923(5) 0.8334(5) 0.4394(4) 0.0241(15) Uani 1 1 d . . . . .
C21B C 1.1427(6) 0.6923(5) 0.6119(4) 0.0402(19) Uani 1 1 d D . . . .
C22B C 1.0691(10) 0.6515(10) 0.6658(7) 0.075(4) Uani 0.65 1 d D U P D 1
H22G H 1.016927 0.635894 0.644206 0.113 Uiso 0.65 1 d R U P D 1
H22H H 1.026784 0.707232 0.703122 0.113 Uiso 0.65 1 d R U P D 1
H22I H 1.112130 0.595328 0.689702 0.113 Uiso 0.65 1 d R U P D 1
C23B C 1.2484(9) 0.6020(8) 0.5689(7) 0.071(4) Uani 0.65 1 d D U P D 1
H23G H 1.299124 0.617375 0.528300 0.106 Uiso 0.65 1 d R U P D 1
H23H H 1.213231 0.565625 0.548153 0.106 Uiso 0.65 1 d R U P D 1
H23I H 1.291205 0.562698 0.603003 0.106 Uiso 0.65 1 d R U P D 1
C24B C 1.1790(13) 0.7555(9) 0.6516(8) 0.087(4) Uani 0.65 1 d D U P D 1
H24G H 1.122726 0.821617 0.668150 0.130 Uiso 0.65 1 d R U P D 1
H24H H 1.241387 0.758084 0.612778 0.130 Uiso 0.65 1 d R U P D 1
H24I H 1.207165 0.724530 0.694011 0.130 Uiso 0.65 1 d R U P D 1
C22D C 1.0609(14) 0.7349(15) 0.6906(8) 0.068(5) Uani 0.35 1 d D U P D 2
H22J H 1.069865 0.681429 0.722874 0.102 Uiso 0.35 1 d R U P D 2
H22K H 0.984316 0.761769 0.683556 0.102 Uiso 0.35 1 d R U P D 2
H22L H 1.074746 0.785753 0.713782 0.102 Uiso 0.35 1 d R U P D 2
C23D C 1.1674(19) 0.5859(9) 0.6018(13) 0.076(5) Uani 0.35 1 d D U P D 2
H23J H 1.246023 0.548037 0.602387 0.114 Uiso 0.35 1 d R U P D 2
H23K H 1.156235 0.575063 0.552623 0.114 Uiso 0.35 1 d R U P D 2
H23L H 1.118626 0.565489 0.640084 0.114 Uiso 0.35 1 d R U P D 2
C24D C 1.2508(12) 0.7073(15) 0.6126(10) 0.059(5) Uani 0.35 1 d D U P D 2
H24J H 1.239800 0.773893 0.601337 0.088 Uiso 0.35 1 d R U P D 2
H24K H 1.315002 0.661391 0.575402 0.088 Uiso 0.35 1 d R U P D 2
H24L H 1.265186 0.696760 0.662396 0.088 Uiso 0.35 1 d R U P D 2
C25B C 1.1549(6) 0.8833(5) 0.3859(4) 0.0263(15) Uani 1 1 d . . . . .
C26B C 1.1033(6) 0.9317(5) 0.3222(4) 0.0298(15) Uani 1 1 d . . . . .
H26D H 1.027198 0.980515 0.342978 0.045 Uiso 1 1 d R U . . .
H26E H 1.100238 0.882210 0.289902 0.045 Uiso 1 1 d R U . . .
H26F H 1.149308 0.963101 0.293051 0.045 Uiso 1 1 d R U . . .
C27B C 1.1611(8) 0.9627(6) 0.4330(5) 0.049(2) Uani 1 1 d . . . . .
H27D H 1.200423 0.931860 0.471256 0.073 Uiso 1 1 d R U . . .
H27E H 1.085491 1.010040 0.457090 0.073 Uiso 1 1 d R U . . .
H27F H 1.202752 0.995954 0.401489 0.073 Uiso 1 1 d R U . . .
C28B C 1.2750(6) 0.8103(6) 0.3483(4) 0.0405(18) Uani 1 1 d . . . . .
H28D H 1.271273 0.757669 0.319879 0.061 Uiso 1 1 d R U . . .
H28E H 1.315524 0.783415 0.386889 0.061 Uiso 1 1 d R U . . .
H28F H 1.314537 0.843338 0.314580 0.061 Uiso 1 1 d R U . . .
C29B C 0.9337(5) 0.8278(4) 0.1714(3) 0.0190(13) Uani 1 1 d . . . . .
C30B C 0.8912(5) 0.9062(4) 0.2246(3) 0.0181(13) Uani 1 1 d . . . . .
C31B C 0.9082(5) 0.9914(4) 0.2077(4) 0.0225(14) Uani 1 1 d . . . . .
H31B H 0.881916 1.043595 0.245045 0.027 Uiso 1 1 calc R U . . .
C32B C 0.9625(6) 0.9985(5) 0.1374(4) 0.0314(17) Uani 1 1 d . . . . .
H32B H 0.970439 1.057256 0.124830 0.038 Uiso 1 1 calc R U . . .
C33B C 1.0075(6) 0.9182(5) 0.0828(4) 0.0311(16) Uani 1 1 d . . . . .
H33B H 1.047618 0.922612 0.034227 0.037 Uiso 1 1 calc R U . . .
C34B C 0.9934(5) 0.8353(5) 0.0999(4) 0.0262(15) Uani 1 1 d . . . . .
H34B H 1.024058 0.781787 0.063208 0.031 Uiso 1 1 calc R U . . .
C35B C 0.9770(6) 0.6367(4) 0.1139(4) 0.0230(14) Uani 1 1 d . U . . .
C36B C 0.9164(6) 0.6207(5) 0.0701(4) 0.0328(16) Uani 1 1 d . U . . .
H36B H 0.836732 0.650350 0.084143 0.039 Uiso 1 1 calc R U . . .
C37B C 0.9727(6) 0.5593(5) 0.0029(4) 0.0349(17) Uani 1 1 d . U . . .
H37B H 0.930395 0.546990 -0.027615 0.042 Uiso 1 1 calc R U . . .
C38B C 1.0850(7) 0.5185(6) -0.0177(4) 0.0422(18) Uani 1 1 d . U . . .
H38B H 1.122281 0.478349 -0.063145 0.051 Uiso 1 1 calc R U . . .
C39B C 1.1475(7) 0.5352(5) 0.0277(4) 0.0394(17) Uani 1 1 d . U . . .
H39B H 1.227188 0.507953 0.012548 0.047 Uiso 1 1 calc R U . . .
C40B C 1.0920(6) 0.5922(5) 0.0956(4) 0.0309(15) Uani 1 1 d . U . . .
H40B H 1.133584 0.599978 0.128633 0.037 Uiso 1 1 calc R U . . .
C41B C 0.7610(5) 0.7594(4) 0.2014(4) 0.0220(14) Uani 1 1 d . . . . .
C42B C 0.7024(6) 0.8456(5) 0.1724(4) 0.0277(15) Uani 1 1 d . . . . .
H42B H 0.741227 0.884443 0.151247 0.033 Uiso 1 1 calc R U . . .
C43B C 0.5889(6) 0.8769(5) 0.1732(4) 0.0350(17) Uani 1 1 d . . . . .
H43B H 0.550422 0.936195 0.153871 0.042 Uiso 1 1 calc R U . . .
C44B C 0.5329(6) 0.8168(6) 0.2041(4) 0.0341(17) Uani 1 1 d . . . . .
H44B H 0.456111 0.835475 0.204425 0.041 Uiso 1 1 calc R U . . .
C45B C 0.5880(6) 0.7331(6) 0.2331(4) 0.0356(18) Uani 1 1 d . . . . .
H45B H 0.548141 0.695325 0.254819 0.043 Uiso 1 1 calc R U . . .
C46B C 0.7032(6) 0.7008(5) 0.2319(4) 0.0318(16) Uani 1 1 d . . . . .
H46B H 0.741008 0.641118 0.251142 0.038 Uiso 1 1 calc R U . . .
C47B C 1.0836(4) 0.4592(3) 0.3289(3) 0.0234(10) Uani 1 1 d . . . . .
H47B H 1.009342 0.465310 0.360639 0.028 Uiso 1 1 calc R U . . .
C48B C 1.1556(5) 0.3518(4) 0.3066(4) 0.0228(13) Uani 1 1 d . . . . .
C49B C 1.2584(6) 0.3192(5) 0.2570(4) 0.0331(16) Uani 1 1 d . . . . .
H49B H 1.287436 0.364005 0.234362 0.040 Uiso 1 1 calc R U . . .
C50B C 1.3195(6) 0.2204(6) 0.2402(4) 0.047(2) Uani 1 1 d . . . . .
H50B H 1.391024 0.196780 0.205852 0.057 Uiso 1 1 calc R U . . .
C51B C 1.2758(8) 0.1553(5) 0.2740(5) 0.056(3) Uani 1 1 d . . . . .
C52B C 1.1760(7) 0.1860(5) 0.3228(5) 0.050(2) Uani 1 1 d . . . . .
H52B H 1.147141 0.140940 0.344938 0.061 Uiso 1 1 calc R U . . .
C53B C 1.1150(7) 0.2853(5) 0.3406(4) 0.0397(17) Uani 1 1 d . . . . .
H53B H 1.044866 0.308179 0.376420 0.048 Uiso 1 1 calc R U . . .
C54B C 1.1348(5) 0.5083(4) 0.3743(3) 0.0298(13) Uani 1 1 d . . . . .
H54B H 1.205887 0.507937 0.341612 0.036 Uiso 1 1 calc R U . . .
C55B C 1.1626(6) 0.4505(4) 0.4404(4) 0.0263(15) Uani 1 1 d . . . . .
C56B C 1.2744(7) 0.3975(6) 0.4404(5) 0.057(2) Uani 1 1 d . . . . .
H56B H 1.330851 0.401560 0.400178 0.069 Uiso 1 1 calc R U . . .
C57B C 1.3070(9) 0.3395(6) 0.4959(6) 0.075(3) Uani 1 1 d . . . . .
H57B H 1.383845 0.302427 0.494369 0.091 Uiso 1 1 calc R U . . .
C58B C 1.2226(11) 0.3378(6) 0.5536(6) 0.071(3) Uani 1 1 d . . . . .
C59B C 1.1129(9) 0.3897(6) 0.5581(4) 0.071(2) Uani 1 1 d . . . . .
H59B H 1.056573 0.387697 0.599394 0.085 Uiso 1 1 calc R U . . .
C60B C 1.0845(7) 0.4482(5) 0.4979(4) 0.0497(19) Uani 1 1 d . . . . .
H60B H 1.007783 0.486088 0.499526 0.060 Uiso 1 1 calc R U . . .
Cl3A Cl 0.8025(7) 0.4694(5) 0.7479(4) 0.102(2) Uani 0.53 1 d D U P E 1
Cl4A Cl 1.0086(8) 0.4595(9) 0.7801(7) 0.118(3) Uani 0.53 1 d D U P E 1
C61A C 0.8994(13) 0.4216(14) 0.8023(10) 0.057(5) Uani 0.53 1 d D U P E 1
H61A H 0.860137 0.441418 0.855595 0.069 Uiso 0.53 1 calc R U P E 1
H61B H 0.930579 0.349757 0.795415 0.069 Uiso 0.53 1 calc R U P E 1
Cl3B Cl 0.7285(5) 0.5087(5) 0.7911(3) 0.0836(16) Uani 0.47 1 d D U P F 2
Cl4B Cl 0.9584(8) 0.4903(9) 0.7713(9) 0.122(3) Uani 0.47 1 d D U P F 2
C61B C 0.8569(10) 0.4488(14) 0.8115(12) 0.064(5) Uani 0.47 1 d D U P F 2
H61C H 0.884942 0.379009 0.794995 0.077 Uiso 0.47 1 calc R U P F 2
H61D H 0.846097 0.454261 0.866335 0.077 Uiso 0.47 1 calc R U P F 2
Cl5A Cl 0.7971(6) 0.6292(6) 0.6099(5) 0.094(2) Uani 0.6 1 d D U P G 1
Cl6A Cl 0.5641(8) 0.6721(8) 0.6179(5) 0.139(3) Uani 0.6 1 d D U P G 1
C62A C 0.6817(15) 0.692(2) 0.5750(16) 0.067(4) Uani 0.6 1 d D U P G 1
H62A H 0.700939 0.672988 0.520822 0.080 Uiso 0.6 1 calc R U P G 1
H62B H 0.663781 0.762482 0.581086 0.080 Uiso 0.6 1 calc R U P G 1
Cl5B Cl 0.7472(10) 0.6499(11) 0.6349(7) 0.115(4) Uani 0.4 1 d D U P H 2
Cl6B Cl 0.5546(11) 0.6540(10) 0.5888(6) 0.092(3) Uani 0.4 1 d D U P H 2
C62B C 0.665(3) 0.689(4) 0.572(2) 0.072(6) Uani 0.4 1 d D U P H 2
H62C H 0.635238 0.760415 0.573605 0.087 Uiso 0.4 1 calc R U P H 2
H62D H 0.712171 0.662366 0.521100 0.087 Uiso 0.4 1 calc R U P H 2
Cl7 Cl 0.7559(4) 0.9231(3) 0.9756(3) 0.1800(18) Uani 1 1 d D U . . .
Cl8 Cl 0.9470(5) 0.9302(4) 0.8695(3) 0.191(2) Uani 1 1 d D U . . .
C63 C 0.8263(8) 0.9901(7) 0.9293(6) 0.111(4) Uani 1 1 d D U . . .
H63A H 0.776066 1.037835 0.902240 0.133 Uiso 1 1 calc R U . . .
H63B H 0.839553 1.027254 0.967215 0.133 Uiso 1 1 calc R U . . .

loop_
_atom_site_aniso_label
_atom_site_aniso_U_11
_atom_site_aniso_U_22
_atom_site_aniso_U_33
_atom_site_aniso_U_23
_atom_site_aniso_U_13
_atom_site_aniso_U_12
Ru1A 0.0219(3) 0.0219(2) 0.0222(3) 0.0042(2) -0.0072(2) -0.0104(2)
Cl1A 0.0340(10) 0.0440(9) 0.0333(9) 0.0151(8) -0.0111(8) -0.0238(8)
Cl2A 0.0262(9) 0.0301(8) 0.0308(9) 0.0023(7) -0.0060(7) -0.0156(7)
P1A 0.0213(9) 0.0248(9) 0.0197(9) 0.0017(7) -0.0046(7) -0.0092(7)
P2A 0.0215(9) 0.0217(8) 0.0234(9) 0.0035(7) -0.0064(7) -0.0111(7)
F1A 0.067(3) 0.0226(16) 0.064(2) 0.0056(15) -0.013(2) -0.0169(17)
F2A 0.148(5) 0.091(3) 0.109(4) 0.039(3) -0.103(4) -0.019(3)
O1A 0.023(2) 0.031(2) 0.019(2) 0.0013(19) -0.0058(19) -0.0086(19)
O2A 0.024(2) 0.025(2) 0.026(3) 0.0097(19) -0.011(2) -0.0134(19)
O3A 0.025(3) 0.043(3) 0.027(3) -0.002(2) -0.002(2) -0.019(2)
N1A 0.025(3) 0.022(3) 0.039(4) 0.012(3) -0.017(3) -0.009(2)
N2A 0.035(3) 0.021(3) 0.033(4) 0.004(3) -0.014(3) -0.014(3)
C1A 0.028(4) 0.018(3) 0.021(4) 0.001(3) -0.005(3) -0.009(3)
C2A 0.029(4) 0.024(3) 0.020(3) 0.000(3) -0.002(3) -0.013(3)
C3A 0.034(4) 0.036(4) 0.028(4) 0.001(3) -0.003(3) -0.016(3)
C4A 0.038(4) 0.032(4) 0.028(4) 0.004(3) -0.020(3) -0.009(3)
C5A 0.039(4) 0.034(4) 0.036(4) 0.010(3) -0.021(4) -0.017(3)
C6A 0.025(3) 0.025(3) 0.021(3) 0.008(3) -0.011(3) -0.010(3)
C7A 0.055(5) 0.047(4) 0.033(4) 0.022(4) -0.025(4) -0.019(4)
C8A 0.069(6) 0.051(5) 0.042(5) 0.020(4) -0.034(4) -0.016(4)
C9A 0.065(6) 0.092(7) 0.065(6) 0.033(5) -0.033(5) -0.009(5)
C10A 0.095(7) 0.063(6) 0.042(5) 0.000(4) -0.050(5) -0.012(5)
C8C 0.075(8) 0.067(8) 0.036(7) 0.024(7) -0.023(6) -0.009(7)
C9C 0.050(7) 0.051(7) 0.036(7) 0.019(6) -0.031(6) -0.018(6)
C10C 0.089(8) 0.070(8) 0.063(8) 0.010(7) -0.055(7) -0.025(7)
C11A 0.020(3) 0.025(3) 0.033(4) 0.006(3) -0.006(3) -0.011(2)
C12A 0.026(3) 0.035(3) 0.030(3) 0.009(3) -0.012(2) -0.017(3)
C13A 0.025(3) 0.042(3) 0.041(4) 0.005(3) -0.009(3) -0.012(3)
C14A 0.049(4) 0.042(4) 0.030(4) 0.005(3) -0.014(3) -0.029(3)
C15A 0.021(3) 0.030(3) 0.026(4) -0.004(3) -0.001(3) -0.011(3)
C16A 0.023(4) 0.033(4) 0.029(4) -0.005(3) 0.004(3) -0.009(3)
C17A 0.042(4) 0.043(4) 0.021(4) 0.005(3) 0.003(3) -0.021(3)
C18A 0.049(5) 0.044(4) 0.033(4) -0.008(3) 0.005(4) -0.028(4)
C19A 0.030(4) 0.045(4) 0.043(5) -0.018(4) 0.006(4) -0.015(4)
C20A 0.031(4) 0.039(4) 0.031(4) 0.005(3) -0.002(3) -0.024(3)
C21A 0.045(5) 0.084(6) 0.028(4) -0.026(4) 0.011(4) -0.024(5)
C22A 0.036(6) 0.036(6) 0.028(6) -0.018(5) 0.011(5) -0.018(5)
C23A 0.106(11) 0.090(9) 0.031(7) -0.027(7) 0.030(8) -0.075(8)
C24A 0.033(7) 0.118(11) 0.062(9) -0.062(8) 0.005(6) -0.028(7)
C22C 0.082(11) 0.118(12) 0.050(9) -0.038(9) 0.024(8) -0.051(10)
C23C 0.065(9) 0.079(9) 0.035(7) -0.014(7) 0.014(7) -0.040(8)
C24C 0.106(12) 0.048(8) 0.062(9) -0.025(7) 0.027(9) -0.014(8)
C25A 0.014(4) 0.072(5) 0.035(4) -0.007(4) 0.004(3) -0.016(3)
C26A 0.044(5) 0.071(6) 0.049(5) -0.001(4) -0.007(4) -0.040(4)
C27A 0.024(4) 0.090(6) 0.058(5) 0.015(5) -0.016(4) -0.019(4)
C28A 0.019(4) 0.120(9) 0.093(8) -0.020(7) -0.005(5) -0.019(5)
C29A 0.017(3) 0.028(3) 0.031(4) 0.003(3) -0.003(3) -0.007(3)
C30A 0.025(3) 0.018(3) 0.031(4) -0.002(3) -0.011(3) 0.000(3)
C31A 0.028(3) 0.027(3) 0.037(4) 0.001(3) -0.018(3) -0.006(3)
C32A 0.036(4) 0.021(3) 0.052(5) 0.008(3) -0.014(4) -0.017(3)
C33A 0.032(4) 0.027(3) 0.038(4) 0.014(3) -0.001(3) -0.016(3)
C34A 0.032(4) 0.024(3) 0.028(4) 0.001(3) -0.001(3) -0.014(3)
C35A 0.027(3) 0.025(3) 0.021(3) 0.000(3) -0.010(3) -0.011(3)
C36A 0.033(4) 0.031(3) 0.054(4) 0.006(3) -0.022(3) -0.012(3)
C37A 0.033(4) 0.034(4) 0.063(5) 0.005(3) -0.019(3) -0.006(3)
C38A 0.023(3) 0.038(3) 0.043(4) -0.002(3) -0.011(3) -0.006(3)
C39A 0.033(4) 0.048(4) 0.037(4) -0.004(3) -0.004(3) -0.027(3)
C40A 0.033(3) 0.037(3) 0.018(3) 0.006(2) -0.008(3) -0.016(3)
C41A 0.028(3) 0.019(3) 0.029(4) 0.003(3) -0.006(3) -0.009(3)
C42A 0.030(4) 0.030(3) 0.035(4) 0.002(3) -0.013(3) -0.020(3)
C43A 0.045(4) 0.049(4) 0.032(4) -0.002(3) -0.001(3) -0.023(4)
C44A 0.039(4) 0.033(3) 0.037(4) -0.012(3) 0.010(3) -0.013(3)
C45A 0.027(4) 0.043(4) 0.045(4) -0.009(3) 0.000(3) -0.011(3)
C46A 0.021(3) 0.027(3) 0.037(4) 0.004(3) -0.003(3) -0.011(2)
C47A 0.030(3) 0.029(3) 0.034(3) 0.005(2) -0.013(2) -0.013(2)
C48A 0.036(4) 0.028(3) 0.032(3) 0.008(2) -0.015(3) -0.016(3)
C49A 0.036(4) 0.033(3) 0.032(3) 0.008(3) -0.006(3) -0.019(3)
C50A 0.032(3) 0.027(3) 0.041(4) -0.003(3) -0.010(3) -0.007(3)
C51A 0.049(4) 0.023(3) 0.035(4) 0.007(3) -0.012(3) -0.013(3)
C52A 0.039(4) 0.028(3) 0.045(4) 0.006(3) -0.003(3) -0.019(3)
C53A 0.025(3) 0.029(3) 0.036(3) -0.002(3) -0.001(2) -0.008(2)
C54A 0.035(3) 0.021(2) 0.033(3) 0.006(2) -0.015(3) -0.010(2)
C55A 0.050(5) 0.043(4) 0.041(5) 0.015(4) -0.025(4) -0.029(4)
C56A 0.044(4) 0.070(5) 0.036(4) 0.008(3) -0.016(3) -0.021(4)
C57A 0.055(4) 0.074(5) 0.055(4) 0.002(4) -0.033(4) -0.006(4)
C58A 0.101(7) 0.055(5) 0.065(6) 0.022(4) -0.056(6) -0.022(5)
C59A 0.145(11) 0.090(8) 0.074(7) 0.051(6) -0.065(8) -0.068(8)
C60A 0.085(6) 0.083(6) 0.042(4) 0.039(4) -0.035(4) -0.055(5)
Ru1B 0.0205(3) 0.0180(2) 0.0220(3) 0.00387(19) -0.0070(2) -0.0080(2)
Cl1B 0.0215(9) 0.0284(8) 0.0357(10) 0.0028(7) -0.0063(7) -0.0108(7)
Cl2B 0.0277(8) 0.0314(8) 0.0338(9) 0.0086(7) -0.0068(7) -0.0165(7)
P1B 0.0170(9) 0.0218(8) 0.0213(9) 0.0024(7) -0.0057(7) -0.0081(7)
P2B 0.0191(9) 0.0175(8) 0.0205(9) 0.0018(7) -0.0050(7) -0.0070(7)
F1B 0.098(4) 0.0269(19) 0.091(3) -0.015(2) -0.044(3) 0.019(2)
F2B 0.186(6) 0.091(4) 0.103(4) 0.066(3) -0.103(4) -0.053(4)
O1B 0.020(2) 0.018(2) 0.029(3) 0.0016(18) -0.0096(19) -0.0022(17)
O2B 0.020(2) 0.035(2) 0.022(2) -0.0053(19) -0.0022(19) -0.011(2)
O3B 0.022(2) 0.021(2) 0.018(2) -0.0019(17) -0.0056(19) -0.0075(18)
N1B 0.045(4) 0.024(3) 0.019(3) -0.001(2) -0.010(3) -0.017(3)
N2B 0.034(3) 0.027(3) 0.024(3) 0.006(3) -0.013(3) -0.009(3)
C1B 0.029(4) 0.026(3) 0.024(4) 0.002(3) 0.001(3) -0.014(3)
C2B 0.035(4) 0.028(3) 0.023(4) 0.009(3) -0.008(3) -0.021(3)
C3B 0.031(4) 0.051(4) 0.031(4) -0.006(3) -0.004(3) -0.020(3)
C4B 0.032(4) 0.061(5) 0.031(4) -0.020(4) 0.014(3) -0.020(4)
C5B 0.023(4) 0.049(5) 0.045(5) -0.002(4) 0.007(4) -0.017(3)
C6B 0.021(4) 0.031(4) 0.039(4) -0.006(3) 0.003(3) -0.005(3)
C7B 0.050(6) 0.093(7) 0.044(6) -0.018(5) 0.018(5) -0.042(5)
C8B 0.065(9) 0.166(14) 0.065(9) -0.041(10) 0.046(7) -0.055(9)
C9B 0.097(12) 0.140(13) 0.036(7) -0.012(8) 0.033(8) -0.066(10)
C10B 0.065(11) 0.079(11) 0.063(10) -0.030(9) -0.011(8) -0.020(9)
C8D 0.066(11) 0.098(14) 0.048(11) -0.033(10) 0.022(9) -0.052(10)
C9D 0.110(15) 0.121(13) 0.040(10) 0.005(10) 0.039(12) -0.053(12)
C10D 0.078(15) 0.086(16) 0.062(13) -0.026(13) -0.022(11) -0.017(13)
C11B 0.030(4) 0.043(4) 0.053(5) 0.003(4) -0.011(4) -0.018(3)
C12B 0.051(6) 0.073(6) 0.065(6) -0.004(5) -0.021(5) -0.037(5)
C13B 0.029(4) 0.086(6) 0.058(5) -0.010(5) -0.003(4) -0.016(4)
C14B 0.058(6) 0.104(8) 0.091(7) 0.068(6) -0.045(5) -0.043(6)
C15B 0.024(3) 0.023(3) 0.022(3) 0.003(3) -0.012(3) -0.008(3)
C16B 0.029(4) 0.028(3) 0.026(4) -0.001(3) -0.008(3) -0.011(3)
C17B 0.043(4) 0.034(4) 0.017(3) 0.009(3) -0.011(3) -0.019(3)
C18B 0.041(5) 0.035(4) 0.027(4) 0.008(3) -0.006(3) -0.015(3)
C19B 0.022(3) 0.031(3) 0.028(4) -0.001(3) -0.008(3) -0.009(3)
C20B 0.020(3) 0.024(3) 0.026(4) -0.005(3) -0.003(3) -0.008(2)
C21B 0.044(5) 0.043(4) 0.037(4) 0.004(3) -0.024(4) -0.013(4)
C22B 0.076(6) 0.086(7) 0.053(6) 0.042(5) -0.022(5) -0.019(5)
C23B 0.060(6) 0.063(6) 0.056(6) 0.014(5) -0.027(5) 0.016(5)
C24B 0.107(8) 0.087(7) 0.075(7) 0.011(6) -0.065(6) -0.024(6)
C22D 0.080(8) 0.085(8) 0.059(8) 0.039(7) -0.048(7) -0.038(7)
C23D 0.081(9) 0.065(8) 0.070(8) 0.026(7) -0.035(7) -0.009(7)
C24D 0.056(8) 0.077(8) 0.040(7) 0.013(7) -0.039(6) -0.009(6)
C25B 0.027(3) 0.033(3) 0.023(3) 0.000(3) -0.010(3) -0.014(3)
C26B 0.022(3) 0.033(3) 0.031(3) 0.007(2) -0.001(2) -0.012(2)
C27B 0.069(6) 0.052(5) 0.041(5) 0.001(4) -0.013(4) -0.041(4)
C28B 0.026(4) 0.047(4) 0.042(4) 0.007(3) -0.002(3) -0.011(3)
C29B 0.026(3) 0.014(3) 0.025(3) 0.007(2) -0.016(3) -0.010(2)
C30B 0.014(3) 0.028(3) 0.017(3) 0.010(2) -0.008(2) -0.013(2)
C31B 0.022(3) 0.016(3) 0.031(3) 0.004(2) -0.008(2) -0.008(2)
C32B 0.032(4) 0.027(3) 0.041(4) 0.017(3) -0.017(3) -0.013(3)
C33B 0.031(3) 0.027(3) 0.030(3) 0.000(3) -0.004(3) -0.008(3)
C34B 0.024(3) 0.027(3) 0.025(3) 0.003(3) -0.007(3) -0.007(3)
C35B 0.029(3) 0.021(3) 0.020(3) -0.001(2) -0.004(3) -0.011(2)
C36B 0.032(4) 0.029(3) 0.028(4) -0.003(3) 0.001(3) -0.008(3)
C37B 0.041(4) 0.037(3) 0.030(4) -0.010(3) -0.011(3) -0.018(3)
C38B 0.048(4) 0.045(4) 0.035(4) -0.009(3) -0.004(3) -0.023(3)
C39B 0.033(4) 0.037(3) 0.040(4) -0.012(3) 0.005(3) -0.013(3)
C40B 0.036(3) 0.028(3) 0.031(3) -0.003(2) -0.006(3) -0.016(3)
C41B 0.017(3) 0.024(3) 0.023(3) -0.003(3) -0.002(3) -0.007(2)
C42B 0.024(3) 0.023(3) 0.041(4) 0.010(3) -0.011(3) -0.014(3)
C43B 0.037(4) 0.025(3) 0.051(4) 0.003(3) -0.027(3) -0.012(3)
C44B 0.020(3) 0.052(4) 0.033(4) -0.003(3) -0.007(3) -0.018(3)
C45B 0.028(4) 0.058(4) 0.029(4) 0.016(3) -0.011(3) -0.024(3)
C46B 0.028(4) 0.029(3) 0.043(4) 0.009(3) -0.014(3) -0.014(3)
C47B 0.025(3) 0.019(2) 0.028(2) 0.0053(18) -0.012(2) -0.0075(19)
C48B 0.026(3) 0.018(2) 0.026(3) 0.003(2) -0.012(2) -0.008(2)
C49B 0.032(4) 0.041(4) 0.031(3) 0.002(3) -0.013(3) -0.018(3)
C50B 0.026(3) 0.063(5) 0.034(4) -0.011(3) -0.007(3) 0.001(3)
C51B 0.062(5) 0.021(3) 0.065(5) -0.011(3) -0.036(4) 0.014(3)
C52B 0.075(6) 0.014(3) 0.058(5) 0.009(3) -0.019(4) -0.011(3)
C53B 0.046(4) 0.032(3) 0.043(4) 0.008(3) -0.010(3) -0.018(3)
C54B 0.031(3) 0.026(3) 0.039(3) 0.006(2) -0.017(3) -0.015(2)
C55B 0.038(4) 0.013(3) 0.025(4) 0.000(3) -0.013(3) -0.004(3)
C56B 0.063(5) 0.057(4) 0.056(5) 0.013(4) -0.029(4) -0.020(4)
C57B 0.085(7) 0.054(5) 0.088(7) 0.025(5) -0.058(6) -0.009(4)
C58B 0.121(9) 0.043(4) 0.065(6) 0.034(4) -0.058(6) -0.028(5)
C59B 0.124(8) 0.065(5) 0.044(4) 0.029(4) -0.032(5) -0.052(5)
C60B 0.077(5) 0.042(4) 0.043(4) 0.027(3) -0.034(4) -0.027(3)
Cl3A 0.135(5) 0.098(4) 0.114(5) 0.061(4) -0.065(4) -0.072(4)
Cl4A 0.130(7) 0.142(7) 0.109(5) 0.039(5) -0.014(6) -0.092(6)
C61A 0.074(10) 0.059(8) 0.040(7) 0.019(7) -0.002(7) -0.033(8)
Cl3B 0.103(4) 0.100(4) 0.073(3) 0.033(3) -0.036(3) -0.060(4)
Cl4B 0.130(7) 0.132(7) 0.132(6) 0.044(5) -0.015(6) -0.090(6)
C61B 0.071(10) 0.065(9) 0.050(8) 0.004(7) 0.003(7) -0.029(8)
Cl5A 0.105(5) 0.078(4) 0.102(5) 0.022(3) -0.030(4) -0.036(4)
Cl6A 0.129(5) 0.162(6) 0.141(7) 0.040(5) 0.012(5) -0.099(4)
C62A 0.077(8) 0.059(6) 0.069(7) 0.020(6) -0.004(6) -0.040(6)
Cl5B 0.153(8) 0.104(6) 0.093(6) 0.042(5) -0.060(6) -0.043(6)
Cl6B 0.114(5) 0.120(6) 0.081(6) 0.034(5) -0.025(4) -0.089(4)
C62B 0.080(9) 0.070(9) 0.068(9) 0.016(8) -0.015(8) -0.032(8)
Cl7 0.168(4) 0.152(3) 0.195(4) 0.017(3) -0.009(3) -0.057(3)
Cl8 0.213(5) 0.145(4) 0.186(4) 0.010(3) -0.009(4) -0.063(3)
C63 0.114(7) 0.074(5) 0.117(7) 0.014(5) -0.002(6) -0.024(5)

loop_
_atom_type_symbol
_atom_type_description
_atom_type_scat_dispersion_real
_atom_type_scat_dispersion_imag
_atom_type_scat_source
C C 0.0033 0.0016 'International Tables Vol C Tables 4.2.6.8 and 6.1.1.4'
H H 0.0000 0.0000 'International Tables Vol C Tables 4.2.6.8 and 6.1.1.4'
N N 0.0061 0.0033 'International Tables Vol C Tables 4.2.6.8 and 6.1.1.4'
O O 0.0106 0.0060 'International Tables Vol C Tables 4.2.6.8 and 6.1.1.4'
F F 0.0171 0.0103 'International Tables Vol C Tables 4.2.6.8 and 6.1.1.4'
P P 0.1023 0.0942 'International Tables Vol C Tables 4.2.6.8 and 6.1.1.4'
Cl Cl 0.1484 0.1585 'International Tables Vol C Tables 4.2.6.8 and 6.1.1.4'
Ru Ru -1.2594 0.8363 'International Tables Vol C Tables 4.2.6.8 and 6.1.1.4'

loop_
_geom_angle_atom_site_label_1
_geom_angle_atom_site_label_2
_geom_angle_atom_site_label_3
_geom_angle
_geom_angle_site_symmetry_1
_geom_angle_site_symmetry_3
_geom_angle_publ_flag
N1A Ru1A N2A 78.3(2) . . ?
N1A Ru1A P1A 175.47(17) . . ?
N2A Ru1A P1A 100.12(15) . . ?
N1A Ru1A P2A 96.22(15) . . ?
N2A Ru1A P2A 173.18(17) . . ?
P1A Ru1A P2A 85.60(6) . . ?
N1A Ru1A Cl2A 87.43(16) . . ?
N2A Ru1A Cl2A 83.91(16) . . ?
P1A Ru1A Cl2A 96.67(6) . . ?
P2A Ru1A Cl2A 91.79(6) . . ?
N1A Ru1A Cl1A 81.99(16) . . ?
N2A Ru1A Cl1A 84.75(16) . . ?
P1A Ru1A Cl1A 93.64(7) . . ?
P2A Ru1A Cl1A 98.67(6) . . ?
Cl2A Ru1A Cl1A 165.85(6) . . ?
O3A P1A O2A 101.9(3) . . ?
O3A P1A O1A 97.8(3) . . ?
O2A P1A O1A 94.3(2) . . ?
O3A P1A Ru1A 113.7(2) . . ?
O2A P1A Ru1A 125.39(18) . . ?
O1A P1A Ru1A 118.84(18) . . ?
C41A P2A C29A 102.4(3) . . ?
C41A P2A C35A 103.3(3) . . ?
C29A P2A C35A 101.0(3) . . ?
C41A P2A Ru1A 117.0(2) . . ?
C29A P2A Ru1A 109.2(2) . . ?
C35A P2A Ru1A 121.3(2) . . ?
C30A O1A P1A 120.0(4) . . ?
C1A O2A P1A 118.9(4) . . ?
C15A O3A P1A 131.2(5) . . ?
C47A N1A Ru1A 112.8(4) . . ?
C47A N1A H1A1 109.0 . . ?
Ru1A N1A H1A1 109.0 . . ?
C47A N1A H1A2 109.0 . . ?
Ru1A N1A H1A2 109.0 . . ?
H1A1 N1A H1A2 107.8 . . ?
C54A N2A Ru1A 109.6(4) . . ?
C54A N2A H2A1 109.7 . . ?
Ru1A N2A H2A1 109.7 . . ?
C54A N2A H2A2 109.7 . . ?
Ru1A N2A H2A2 109.7 . . ?
H2A1 N2A H2A2 108.2 . . ?
C6A C1A O2A 121.7(6) . . ?
C6A C1A C2A 122.5(7) . . ?
O2A C1A C2A 115.6(6) . . ?
C3A C2A C1A 116.6(6) . . ?
C3A C2A C16A 120.6(6) . . ?
C1A C2A C16A 121.3(6) . . ?
C4A C3A C2A 122.4(7) . . ?
C4A C3A H3A 118.8 . . ?
C2A C3A H3A 118.8 . . ?
C5A C4A C3A 118.0(7) . . ?
C5A C4A C7A 121.3(7) . . ?
C3A C4A C7A 120.1(7) . . ?
C4A C5A C6A 121.8(7) . . ?
C4A C5A H5A 119.1 . . ?
C6A C5A H5A 119.1 . . ?
C1A C6A C5A 117.1(6) . . ?
C1A C6A C11A 125.8(6) . . ?
C5A C6A C11A 116.4(6) . . ?
C9A C7A C10A 110.0(7) . . ?
C9A C7A C8A 109.6(6) . . ?
C10A C7A C8A 108.7(6) . . ?
C8C C7A C9C 109.4(8) . . ?
C8C C7A C10C 109.1(8) . . ?
C9C C7A C10C 107.3(8) . . ?
C9A C7A C4A 111.0(7) . . ?
C8C C7A C4A 114.1(10) . . ?
C10A C7A C4A 109.5(6) . . ?
C8A C7A C4A 108.1(6) . . ?
C9C C7A C4A 105.5(8) . . ?
C10C C7A C4A 111.1(10) . . ?
C7A C8A H8A1 108.0 . . ?
C7A C8A H8A2 112.3 . . ?
H8A1 C8A H8A2 109.5 . . ?
C7A C8A H8A3 108.1 . . ?
H8A1 C8A H8A3 109.5 . . ?
H8A2 C8A H8A3 109.5 . . ?
C7A C9A H9A1 109.8 . . ?
C7A C9A H9A2 111.3 . . ?
H9A1 C9A H9A2 109.5 . . ?
C7A C9A H9A3 107.3 . . ?
H9A1 C9A H9A3 109.5 . . ?
H9A2 C9A H9A3 109.5 . . ?
C7A C10A H10A 109.1 . . ?
C7A C10A H10B 108.6 . . ?
H10A C10A H10B 109.5 . . ?
C7A C10A H10C 110.7 . . ?
H10A C10A H10C 109.5 . . ?
H10B C10A H10C 109.5 . . ?
C7A C8C H8C1 112.2 . . ?
C7A C8C H8C2 121.9 . . ?
H8C1 C8C H8C2 109.5 . . ?
C7A C8C H8C3 92.6 . . ?
H8C1 C8C H8C3 109.5 . . ?
H8C2 C8C H8C3 109.5 . . ?
C7A C9C H9C1 93.2 . . ?
C7A C9C H9C2 113.5 . . ?
H9C1 C9C H9C2 109.5 . . ?
C7A C9C H9C3 120.2 . . ?
H9C1 C9C H9C3 109.5 . . ?
H9C2 C9C H9C3 109.5 . . ?
C7A C10C H10D 103.8 . . ?
C7A C10C H10E 128.3 . . ?
H10D C10C H10E 109.5 . . ?
C7A C10C H10F 94.7 . . ?
H10D C10C H10F 109.5 . . ?
H10E C10C H10F 109.5 . . ?
C13A C11A C12A 107.8(6) . . ?
C13A C11A C14A 108.5(6) . . ?
C12A C11A C14A 107.6(5) . . ?
C13A C11A C6A 112.8(6) . . ?
C12A C11A C6A 114.5(5) . . ?
C14A C11A C6A 105.5(6) . . ?
C11A C12A H12A 109.5 . . ?
C11A C12A H12B 109.9 . . ?
H12A C12A H12B 109.5 . . ?
C11A C12A H12C 109.0 . . ?
H12A C12A H12C 109.5 . . ?
H12B C12A H12C 109.5 . . ?
C11A C13A H13A 109.9 . . ?
C11A C13A H13B 109.4 . . ?
H13A C13A H13B 109.5 . . ?
C11A C13A H13C 109.1 . . ?
H13A C13A H13C 109.5 . . ?
H13B C13A H13C 109.5 . . ?
C11A C14A H14A 110.4 . . ?
C11A C14A H14B 109.7 . . ?
H14A C14A H14B 109.5 . . ?
C11A C14A H14C 108.3 . . ?
H14A C14A H14C 109.5 . . ?
H14B C14A H14C 109.5 . . ?
O3A C15A C20A 118.2(7) . . ?
O3A C15A C16A 119.9(6) . . ?
C20A C15A C16A 121.7(6) . . ?
C17A C16A C15A 116.6(7) . . ?
C17A C16A C2A 116.4(7) . . ?
C15A C16A C2A 126.9(6) . . ?
C18A C17A C16A 124.4(8) . . ?
C18A C17A H17A 117.8 . . ?
C16A C17A H17A 117.8 . . ?
C17A C18A C19A 115.4(7) . . ?
C17A C18A C21A 123.2(8) . . ?
C19A C18A C21A 121.3(7) . . ?
C20A C19A C18A 124.2(7) . . ?
C20A C19A H19A 117.9 . . ?
C18A C19A H19A 117.9 . . ?
C19A C20A C15A 117.7(7) . . ?
C19A C20A C25A 121.7(7) . . ?
C15A C20A C25A 120.5(6) . . ?
C18A C21A C22A 109.3(7) . . ?
C18A C21A C23A 107.9(8) . . ?
C22A C21A C23A 111.7(7) . . ?
C18A C21A C24C 109.6(9) . . ?
C18A C21A C23C 113.0(8) . . ?
C24C C21A C23C 110.3(8) . . ?
C18A C21A C24A 111.0(8) . . ?
C22A C21A C24A 108.4(7) . . ?
C23A C21A C24A 108.5(7) . . ?
C18A C21A C22C 111.1(8) . . ?
C24C C21A C22C 106.6(8) . . ?
C23C C21A C22C 106.1(8) . . ?
C21A C22A H22A 110.5 . . ?
C21A C22A H22B 108.8 . . ?
H22A C22A H22B 109.5 . . ?
C21A C22A H22C 109.2 . . ?
H22A C22A H22C 109.5 . . ?
H22B C22A H22C 109.5 . . ?
C21A C23A H23A 110.6 . . ?
C21A C23A H23B 107.6 . . ?
H23A C23A H23B 109.5 . . ?
C21A C23A H23C 110.2 . . ?
H23A C23A H23C 109.5 . . ?
H23B C23A H23C 109.5 . . ?
C21A C24A H24A 110.9 . . ?
C21A C24A H24B 109.0 . . ?
H24A C24A H24B 109.5 . . ?
C21A C24A H24C 108.5 . . ?
H24A C24A H24C 109.5 . . ?
H24B C24A H24C 109.5 . . ?
C21A C22C H22D 109.0 . . ?
C21A C22C H22E 110.8 . . ?
H22D C22C H22E 109.5 . . ?
C21A C22C H22F 108.6 . . ?
H22D C22C H22F 109.5 . . ?
H22E C22C H22F 109.5 . . ?
C21A C23C H23D 106.3 . . ?
C21A C23C H23E 112.3 . . ?
H23D C23C H23E 109.5 . . ?
C21A C23C H23F 109.8 . . ?
H23D C23C H23F 109.5 . . ?
H23E C23C H23F 109.5 . . ?
C21A C24C H24D 108.3 . . ?
C21A C24C H24E 109.7 . . ?
H24D C24C H24E 109.5 . . ?
C21A C24C H24F 110.4 . . ?
H24D C24C H24F 109.5 . . ?
H24E C24C H24F 109.5 . . ?
C26A C25A C27A 112.3(7) . . ?
C26A C25A C20A 111.3(7) . . ?
C27A C25A C20A 111.9(7) . . ?
C26A C25A C28A 107.8(7) . . ?
C27A C25A C28A 105.0(8) . . ?
C20A C25A C28A 108.3(7) . . ?
C25A C26A H26A 109.1 . . ?
C25A C26A H26B 109.4 . . ?
H26A C26A H26B 109.5 . . ?
C25A C26A H26C 109.9 . . ?
H26A C26A H26C 109.5 . . ?
H26B C26A H26C 109.5 . . ?
C25A C27A H27A 110.7 . . ?
C25A C27A H27B 109.4 . . ?
H27A C27A H27B 109.5 . . ?
C25A C27A H27C 108.3 . . ?
H27A C27A H27C 109.5 . . ?
H27B C27A H27C 109.5 . . ?
C25A C28A H28A 105.8 . . ?
C25A C28A H28B 111.4 . . ?
H28A C28A H28B 109.5 . . ?
C25A C28A H28C 111.2 . . ?
H28A C28A H28C 109.5 . . ?
H28B C28A H28C 109.5 . . ?
C34A C29A C30A 117.0(6) . . ?
C34A C29A P2A 125.8(5) . . ?
C30A C29A P2A 117.1(5) . . ?
C31A C30A O1A 117.2(6) . . ?
C31A C30A C29A 123.0(7) . . ?
O1A C30A C29A 119.5(6) . . ?
C30A C31A C32A 118.6(6) . . ?
C30A C31A H31A 120.7 . . ?
C32A C31A H31A 120.7 . . ?
C33A C32A C31A 119.7(6) . . ?
C33A C32A H32A 120.1 . . ?
C31A C32A H32A 120.1 . . ?
C32A C33A C34A 120.5(6) . . ?
C32A C33A H33A 119.8 . . ?
C34A C33A H33A 119.8 . . ?
C29A C34A C33A 121.2(7) . . ?
C29A C34A H34A 119.4 . . ?
C33A C34A H34A 119.4 . . ?
C40A C35A C36A 118.1(7) . . ?
C40A C35A P2A 121.7(5) . . ?
C36A C35A P2A 120.2(5) . . ?
C37A C36A C35A 119.1(7) . . ?
C37A C36A H36A 120.4 . . ?
C35A C36A H36A 120.4 . . ?
C38A C37A C36A 122.2(8) . . ?
C38A C37A H37A 118.9 . . ?
C36A C37A H37A 118.9 . . ?
C37A C38A C39A 118.8(7) . . ?
C37A C38A H38A 120.6 . . ?
C39A C38A H38A 120.6 . . ?
C40A C39A C38A 119.3(7) . . ?
C40A C39A H39A 120.4 . . ?
C38A C39A H39A 120.4 . . ?
C35A C40A C39A 122.5(7) . . ?
C35A C40A H40A 118.8 . . ?
C39A C40A H40A 118.8 . . ?
C42A C41A C46A 116.4(6) . . ?
C42A C41A P2A 123.2(5) . . ?
C46A C41A P2A 120.2(6) . . ?
C43A C42A C41A 122.1(7) . . ?
C43A C42A H42A 119.0 . . ?
C41A C42A H42A 119.0 . . ?
C42A C43A C44A 119.2(8) . . ?
C42A C43A H43A 120.4 . . ?
C44A C43A H43A 120.4 . . ?
C45A C44A C43A 119.7(7) . . ?
C45A C44A H44A 120.1 . . ?
C43A C44A H44A 120.1 . . ?
C46A C45A C44A 121.4(7) . . ?
C46A C45A H45A 119.3 . . ?
C44A C45A H45A 119.3 . . ?
C45A C46A C41A 121.1(7) . . ?
C45A C46A H46A 119.4 . . ?
C41A C46A H46A 119.4 . . ?
N1A C47A C48A 113.5(5) . . ?
N1A C47A C54A 106.8(5) . . ?
C48A C47A C54A 111.7(5) . . ?
N1A C47A H47A 108.2 . . ?
C48A C47A H47A 108.2 . . ?
C54A C47A H47A 108.2 . . ?
C49A C48A C53A 118.1(6) . . ?
C49A C48A C47A 119.8(6) . . ?
C53A C48A C47A 122.0(6) . . ?
C48A C49A C50A 121.5(7) . . ?
C48A C49A H49A 119.2 . . ?
C50A C49A H49A 119.2 . . ?
C51A C50A C49A 117.7(7) . . ?
C51A C50A H50A 121.1 . . ?
C49A C50A H50A 121.1 . . ?
C50A C51A F1A 118.6(6) . . ?
C50A C51A C52A 123.3(6) . . ?
F1A C51A C52A 118.1(6) . . ?
C53A C52A C51A 116.8(6) . . ?
C53A C52A H52A 121.6 . . ?
C51A C52A H52A 121.6 . . ?
C52A C53A C48A 122.4(6) . . ?
C52A C53A H53A 118.8 . . ?
C48A C53A H53A 118.8 . . ?
N2A C54A C47A 109.1(5) . . ?
N2A C54A C55A 114.1(5) . . ?
C47A C54A C55A 112.1(5) . . ?
N2A C54A H54A 107.1 . . ?
C47A C54A H54A 107.1 . . ?
C55A C54A H54A 107.1 . . ?
C56A C55A C60A 118.3(7) . . ?
C56A C55A C54A 124.3(7) . . ?
C60A C55A C54A 117.1(7) . . ?
C57A C56A C55A 123.3(8) . . ?
C57A C56A H56A 118.3 . . ?
C55A C56A H56A 118.3 . . ?
C58A C57A C56A 117.3(8) . . ?
C58A C57A H57A 121.4 . . ?
C56A C57A H57A 121.4 . . ?
C57A C58A C59A 124.4(8) . . ?
C57A C58A F2A 119.4(10) . . ?
C59A C58A F2A 116.1(9) . . ?
C58A C59A C60A 118.9(9) . . ?
C58A C59A H59A 120.5 . . ?
C60A C59A H59A 120.5 . . ?
C59A C60A C55A 117.5(9) . . ?
C59A C60A H60A 121.3 . . ?
C55A C60A H60A 121.3 . . ?
N2B Ru1B N1B 78.4(2) . . ?
N2B Ru1B P1B 100.47(15) . . ?
N1B Ru1B P1B 176.81(17) . . ?
N2B Ru1B P2B 173.03(16) . . ?
N1B Ru1B P2B 95.66(15) . . ?
P1B Ru1B P2B 85.63(6) . . ?
N2B Ru1B Cl1B 84.03(17) . . ?
N1B Ru1B Cl1B 85.73(16) . . ?
P1B Ru1B Cl1B 97.16(6) . . ?
P2B Ru1B Cl1B 91.92(6) . . ?
N2B Ru1B Cl2B 83.98(17) . . ?
N1B Ru1B Cl2B 84.47(16) . . ?
P1B Ru1B Cl2B 92.44(6) . . ?
P2B Ru1B Cl2B 99.22(6) . . ?
Cl1B Ru1B Cl2B 165.82(6) . . ?
O2B P1B O1B 97.0(2) . . ?
O2B P1B O3B 101.5(2) . . ?
O1B P1B O3B 93.5(2) . . ?
O2B P1B Ru1B 113.33(18) . . ?
O1B P1B Ru1B 119.38(18) . . ?
O3B P1B Ru1B 126.70(17) . . ?
C41B P2B C29B 101.3(3) . . ?
C41B P2B C35B 101.5(3) . . ?
C29B P2B C35B 101.8(3) . . ?
C41B P2B Ru1B 122.0(2) . . ?
C29B P2B Ru1B 109.6(2) . . ?
C35B P2B Ru1B 117.9(2) . . ?
C30B O1B P1B 120.9(4) . . ?
C1B O2B P1B 130.0(4) . . ?
C15B O3B P1B 114.7(4) . . ?
C47B N1B Ru1B 108.2(3) . . ?
C47B N1B H1B1 110.1 . . ?
Ru1B N1B H1B1 110.1 . . ?
C47B N1B H1B2 110.1 . . ?
Ru1B N1B H1B2 110.1 . . ?
H1B1 N1B H1B2 108.4 . . ?
C54B N2B Ru1B 111.7(4) . . ?
C54B N2B H2B1 109.3 . . ?
Ru1B N2B H2B1 109.3 . . ?
C54B N2B H2B2 109.3 . . ?
Ru1B N2B H2B2 109.3 . . ?
H2B1 N2B H2B2 107.9 . . ?
C2B C1B O2B 122.6(6) . . ?
C2B C1B C6B 123.1(7) . . ?
O2B C1B C6B 114.0(7) . . ?
C1B C2B C3B 118.3(7) . . ?
C1B C2B C16B 126.8(6) . . ?
C3B C2B C16B 114.8(6) . . ?
C2B C3B C4B 121.1(8) . . ?
C2B C3B H3B 119.5 . . ?
C4B C3B H3B 119.5 . . ?
C5B C4B C3B 119.2(7) . . ?
C5B C4B C7B 121.9(7) . . ?
C3B C4B C7B 118.8(8) . . ?
C4B C5B C6B 123.4(7) . . ?
C4B C5B H5B 118.3 . . ?
C6B C5B H5B 118.3 . . ?
C1B C6B C5B 114.9(7) . . ?
C1B C6B C11B 126.3(7) . . ?
C5B C6B C11B 118.7(7) . . ?
C9D C7B C10D 112.1(11) . . ?
C10B C7B C8B 110.7(9) . . ?
C10B C7B C9B 109.9(9) . . ?
C8B C7B C9B 108.9(8) . . ?
C9D C7B C4B 111.6(13) . . ?
C10B C7B C4B 110.3(11) . . ?
C10D C7B C4B 110.9(15) . . ?
C8B C7B C4B 111.7(10) . . ?
C9B C7B C4B 105.2(9) . . ?
C9D C7B C8D 107.8(9) . . ?
C10D C7B C8D 106.1(9) . . ?
C4B C7B C8D 108.0(11) . . ?
C7B C8B H8B1 109.9 . . ?
C7B C8B H8B2 106.0 . . ?
H8B1 C8B H8B2 109.5 . . ?
C7B C8B H8B3 112.5 . . ?
H8B1 C8B H8B3 109.5 . . ?
H8B2 C8B H8B3 109.5 . . ?
C7B C9B H9B1 108.6 . . ?
C7B C9B H9B2 111.3 . . ?
H9B1 C9B H9B2 109.5 . . ?
C7B C9B H9B3 108.4 . . ?
H9B1 C9B H9B3 109.5 . . ?
H9B2 C9B H9B3 109.5 . . ?
C7B C10B H10G 108.2 . . ?
C7B C10B H10H 112.5 . . ?
H10G C10B H10H 109.5 . . ?
C7B C10B H10I 107.6 . . ?
H10G C10B H10I 109.5 . . ?
H10H C10B H10I 109.5 . . ?
C7B C8D H8D1 110.7 . . ?
C7B C8D H8D2 110.6 . . ?
H8D1 C8D H8D2 109.5 . . ?
C7B C8D H8D3 107.1 . . ?
H8D1 C8D H8D3 109.5 . . ?
H8D2 C8D H8D3 109.5 . . ?
C7B C9D H9D1 109.5 . . ?
C7B C9D H9D2 112.3 . . ?
H9D1 C9D H9D2 109.5 . . ?
C7B C9D H9D3 106.6 . . ?
H9D1 C9D H9D3 109.5 . . ?
H9D2 C9D H9D3 109.5 . . ?
C7B C10D H10J 111.6 . . ?
C7B C10D H10K 105.2 . . ?
H10J C10D H10K 109.5 . . ?
C7B C10D H10L 111.6 . . ?
H10J C10D H10L 109.5 . . ?
H10K C10D H10L 109.5 . . ?
C13B C11B C12B 108.0(7) . . ?
C13B C11B C6B 114.4(7) . . ?
C12B C11B C6B 109.7(7) . . ?
C13B C11B C14B 109.7(8) . . ?
C12B C11B C14B 105.2(8) . . ?
C6B C11B C14B 109.4(7) . . ?
C11B C12B H12D 107.1 . . ?
C11B C12B H12E 110.5 . . ?
H12D C12B H12E 109.5 . . ?
C11B C12B H12F 110.8 . . ?
H12D C12B H12F 109.5 . . ?
H12E C12B H12F 109.5 . . ?
C11B C13B H13D 107.4 . . ?
C11B C13B H13E 107.8 . . ?
H13D C13B H13E 109.5 . . ?
C11B C13B H13F 113.2 . . ?
H13D C13B H13F 109.5 . . ?
H13E C13B H13F 109.5 . . ?
C11B C14B H14D 108.4 . . ?
C11B C14B H14E 109.3 . . ?
H14D C14B H14E 109.5 . . ?
C11B C14B H14F 110.7 . . ?
H14D C14B H14F 109.5 . . ?
H14E C14B H14F 109.5 . . ?
C16B C15B O3B 118.1(6) . . ?
C16B C15B C20B 122.5(6) . . ?
O3B C15B C20B 119.2(6) . . ?
C15B C16B C17B 119.6(7) . . ?
C15B C16B C2B 121.5(6) . . ?
C17B C16B C2B 118.4(6) . . ?
C16B C17B C18B 120.9(6) . . ?
C16B C17B H17B 119.6 . . ?
C18B C17B H17B 119.6 . . ?
C17B C18B C19B 116.4(7) . . ?
C17B C18B C21B 121.5(6) . . ?
C19B C18B C21B 122.1(7) . . ?
C20B C19B C18B 126.1(7) . . ?
C20B C19B H19B 116.9 . . ?
C18B C19B H19B 116.9 . . ?
C19B C20B C15B 113.6(6) . . ?
C19B C20B C25B 119.8(6) . . ?
C15B C20B C25B 125.8(6) . . ?
C24B C21B C18B 108.3(8) . . ?
C23D C21B C18B 112.5(10) . . ?
C24B C21B C22B 112.2(7) . . ?
C18B C21B C22B 111.7(7) . . ?
C23D C21B C24D 110.8(8) . . ?
C18B C21B C24D 112.5(9) . . ?
C23D C21B C22D 108.8(8) . . ?
C18B C21B C22D 105.9(9) . . ?
C24D C21B C22D 105.8(8) . . ?
C24B C21B C23B 109.7(7) . . ?
C18B C21B C23B 108.6(7) . . ?
C22B C21B C23B 106.2(6) . . ?
C21B C22B H22G 114.5 . . ?
C21B C22B H22H 100.0 . . ?
H22G C22B H22H 109.5 . . ?
C21B C22B H22I 113.4 . . ?
H22G C22B H22I 109.5 . . ?
H22H C22B H22I 109.5 . . ?
C21B C23B H23G 115.0 . . ?
C21B C23B H23H 101.3 . . ?
H23G C23B H23H 109.5 . . ?
C21B C23B H23I 111.7 . . ?
H23G C23B H23I 109.5 . . ?
H23H C23B H23I 109.5 . . ?
C21B C24B H24G 115.7 . . ?
C21B C24B H24H 101.3 . . ?
H24G C24B H24H 109.5 . . ?
C21B C24B H24I 111.0 . . ?
H24G C24B H24I 109.5 . . ?
H24H C24B H24I 109.5 . . ?
C21B C22D H22J 108.1 . . ?
C21B C22D H22K 107.2 . . ?
H22J C22D H22K 109.5 . . ?
C21B C22D H22L 113.0 . . ?
H22J C22D H22L 109.5 . . ?
H22K C22D H22L 109.5 . . ?
C21B C23D H23J 108.9 . . ?
C21B C23D H23K 106.2 . . ?
H23J C23D H23K 109.5 . . ?
C21B C23D H23L 113.3 . . ?
H23J C23D H23L 109.5 . . ?
H23K C23D H23L 109.5 . . ?
C21B C24D H24J 109.2 . . ?
C21B C24D H24K 110.4 . . ?
H24J C24D H24K 109.5 . . ?
C21B C24D H24L 108.8 . . ?
H24J C24D H24L 109.5 . . ?
H24K C24D H24L 109.5 . . ?
C20B C25B C27B 106.6(6) . . ?
C20B C25B C26B 117.4(6) . . ?
C27B C25B C26B 107.0(6) . . ?
C20B C25B C28B 110.6(6) . . ?
C27B C25B C28B 109.3(7) . . ?
C26B C25B C28B 105.8(6) . . ?
C25B C26B H26D 109.4 . . ?
C25B C26B H26E 109.1 . . ?
H26D C26B H26E 109.5 . . ?
C25B C26B H26F 109.9 . . ?
H26D C26B H26F 109.5 . . ?
H26E C26B H26F 109.5 . . ?
C25B C27B H27D 107.9 . . ?
C25B C27B H27E 110.5 . . ?
H27D C27B H27E 109.5 . . ?
C25B C27B H27F 110.0 . . ?
H27D C27B H27F 109.5 . . ?
H27E C27B H27F 109.5 . . ?
C25B C28B H28D 109.4 . . ?
C25B C28B H28E 109.2 . . ?
H28D C28B H28E 109.5 . . ?
C25B C28B H28F 109.8 . . ?
H28D C28B H28F 109.5 . . ?
H28E C28B H28F 109.5 . . ?
C30B C29B C34B 118.8(5) . . ?
C30B C29B P2B 116.6(4) . . ?
C34B C29B P2B 124.6(5) . . ?
C29B C30B O1B 121.1(5) . . ?
C29B C30B C31B 120.7(5) . . ?
O1B C30B C31B 118.1(6) . . ?
C32B C31B C30B 119.5(6) . . ?
C32B C31B H31B 120.2 . . ?
C30B C31B H31B 120.2 . . ?
C31B C32B C33B 120.1(6) . . ?
C31B C32B H32B 119.9 . . ?
C33B C32B H32B 119.9 . . ?
C34B C33B C32B 120.1(7) . . ?
C34B C33B H33B 119.9 . . ?
C32B C33B H33B 119.9 . . ?
C33B C34B C29B 120.7(6) . . ?
C33B C34B H34B 119.7 . . ?
C29B C34B H34B 119.7 . . ?
C36B C35B C40B 121.0(6) . . ?
C36B C35B P2B 121.6(5) . . ?
C40B C35B P2B 117.4(5) . . ?
C35B C36B C37B 119.6(7) . . ?
C35B C36B H36B 120.2 . . ?
C37B C36B H36B 120.2 . . ?
C38B C37B C36B 120.4(7) . . ?
C38B C37B H37B 119.8 . . ?
C36B C37B H37B 119.8 . . ?
C37B C38B C39B 120.0(7) . . ?
C37B C38B H38B 120.0 . . ?
C39B C38B H38B 120.0 . . ?
C40B C39B C38B 119.7(8) . . ?
C40B C39B H39B 120.2 . . ?
C38B C39B H39B 120.2 . . ?
C35B C40B C39B 119.2(7) . . ?
C35B C40B H40B 120.4 . . ?
C39B C40B H40B 120.4 . . ?
C42B C41B C46B 118.6(6) . . ?
C42B C41B P2B 122.2(5) . . ?
C46B C41B P2B 119.2(5) . . ?
C41B C42B C43B 122.5(6) . . ?
C41B C42B H42B 118.7 . . ?
C43B C42B H42B 118.7 . . ?
C42B C43B C44B 117.7(6) . . ?
C42B C43B H43B 121.1 . . ?
C44B C43B H43B 121.1 . . ?
C45B C44B C43B 120.7(7) . . ?
C45B C44B H44B 119.6 . . ?
C43B C44B H44B 119.6 . . ?
C44B C45B C46B 121.8(7) . . ?
C44B C45B H45B 119.1 . . ?
C46B C45B H45B 119.1 . . ?
C45B C46B C41B 118.6(6) . . ?
C45B C46B H46B 120.7 . . ?
C41B C46B H46B 120.7 . . ?
N1B C47B C48B 112.9(4) . . ?
N1B C47B C54B 106.6(4) . . ?
C48B C47B C54B 113.4(4) . . ?
N1B C47B H47B 107.9 . . ?
C48B C47B H47B 107.9 . . ?
C54B C47B H47B 107.9 . . ?
C49B C48B C53B 119.9(6) . . ?
C49B C48B C47B 122.6(6) . . ?
C53B C48B C47B 117.5(6) . . ?
C48B C49B C50B 119.2(7) . . ?
C48B C49B H49B 120.4 . . ?
C50B C49B H49B 120.4 . . ?
C49B C50B C51B 119.8(7) . . ?
C49B C50B H50B 120.1 . . ?
C51B C50B H50B 120.1 . . ?
C52B C51B F1B 119.5(9) . . ?
C52B C51B C50B 121.6(7) . . ?
F1B C51B C50B 118.9(8) . . ?
C51B C52B C53B 118.7(8) . . ?
C51B C52B H52B 120.6 . . ?
C53B C52B H52B 120.6 . . ?
C52B C53B C48B 120.8(7) . . ?
C52B C53B H53B 119.6 . . ?
C48B C53B H53B 119.6 . . ?
N2B C54B C55B 114.5(5) . . ?
N2B C54B C47B 106.9(4) . . ?
C55B C54B C47B 109.3(4) . . ?
N2B C54B H54B 108.7 . . ?
C55B C54B H54B 108.7 . . ?
C47B C54B H54B 108.7 . . ?
C60B C55B C56B 118.5(7) . . ?
C60B C55B C54B 122.6(6) . . ?
C56B C55B C54B 119.0(6) . . ?
C57B C56B C55B 122.9(9) . . ?
C57B C56B H56B 118.6 . . ?
C55B C56B H56B 118.6 . . ?
C56B C57B C58B 116.4(9) . . ?
C56B C57B H57B 121.8 . . ?
C58B C57B H57B 121.8 . . ?
C59B C58B C57B 123.6(8) . . ?
C59B C58B F2B 117.4(10) . . ?
C57B C58B F2B 119.0(10) . . ?
C58B C59B C60B 117.2(8) . . ?
C58B C59B H59B 121.4 . . ?
C60B C59B H59B 121.4 . . ?
C55B C60B C59B 121.4(8) . . ?
C55B C60B H60B 119.3 . . ?
C59B C60B H60B 119.3 . . ?
Cl4A C61A Cl3A 112.8(8) . . ?
Cl4A C61A H61A 109.0 . . ?
Cl3A C61A H61A 109.0 . . ?
Cl4A C61A H61B 109.0 . . ?
Cl3A C61A H61B 109.0 . . ?
H61A C61A H61B 107.8 . . ?
Cl3B C61B Cl4B 115.2(9) . . ?
Cl3B C61B H61C 108.5 . . ?
Cl4B C61B H61C 108.5 . . ?
Cl3B C61B H61D 108.5 . . ?
Cl4B C61B H61D 108.5 . . ?
H61C C61B H61D 107.5 . . ?
Cl5A C62A Cl6A 113.5(8) . . ?
Cl5A C62A H62A 108.9 . . ?
Cl6A C62A H62A 108.9 . . ?
Cl5A C62A H62B 108.9 . . ?
Cl6A C62A H62B 108.9 . . ?
H62A C62A H62B 107.7 . . ?
Cl6B C62B Cl5B 113.4(10) . . ?
Cl6B C62B H62C 108.9 . . ?
Cl5B C62B H62C 108.9 . . ?
Cl6B C62B H62D 108.9 . . ?
Cl5B C62B H62D 108.9 . . ?
H62C C62B H62D 107.7 . . ?
Cl8 C63 Cl7 117.3(6) . . ?
Cl8 C63 H63A 108.0 . . ?
Cl7 C63 H63A 108.0 . . ?
Cl8 C63 H63B 108.0 . . ?
Cl7 C63 H63B 108.0 . . ?
H63A C63 H63B 107.2 . . ?

loop_
_geom_bond_atom_site_label_1
_geom_bond_atom_site_label_2
_geom_bond_distance
_geom_bond_site_symmetry_2
_geom_bond_publ_flag
Ru1A N1A 2.164(5) . ?
Ru1A N2A 2.181(6) . ?
Ru1A P1A 2.1868(17) . ?
Ru1A P2A 2.2905(18) . ?
Ru1A Cl2A 2.4059(17) . ?
Ru1A Cl1A 2.4091(17) . ?
P1A O3A 1.599(5) . ?
P1A O2A 1.622(5) . ?
P1A O1A 1.638(5) . ?
P2A C41A 1.797(7) . ?
P2A C29A 1.814(7) . ?
P2A C35A 1.851(7) . ?
F1A C51A 1.374(7) . ?
F2A C58A 1.392(9) . ?
O1A C30A 1.388(8) . ?
O2A C1A 1.372(8) . ?
O3A C15A 1.377(8) . ?
N1A C47A 1.500(7) . ?
N1A H1A1 0.9100 . ?
N1A H1A2 0.9100 . ?
N2A C54A 1.499(7) . ?
N2A H2A1 0.9100 . ?
N2A H2A2 0.9100 . ?
C1A C6A 1.358(10) . ?
C1A C2A 1.420(9) . ?
C2A C3A 1.406(10) . ?
C2A C16A 1.481(10) . ?
C3A C4A 1.397(10) . ?
C3A H3A 0.9500 . ?
C4A C5A 1.363(10) . ?
C4A C7A 1.565(10) . ?
C5A C6A 1.452(10) . ?
C5A H5A 0.9500 . ?
C6A C11A 1.567(9) . ?
C7A C9A 1.521(9) . ?
C7A C8C 1.521(11) . ?
C7A C10A 1.533(9) . ?
C7A C8A 1.534(9) . ?
C7A C9C 1.539(10) . ?
C7A C10C 1.545(11) . ?
C8A H8A1 0.9800 . ?
C8A H8A2 0.9800 . ?
C8A H8A3 0.9800 . ?
C9A H9A1 0.9800 . ?
C9A H9A2 0.9800 . ?
C9A H9A3 0.9800 . ?
C10A H10A 0.9800 . ?
C10A H10B 0.9800 . ?
C10A H10C 0.9800 . ?
C8C H8C1 0.9800 . ?
C8C H8C2 0.9800 . ?
C8C H8C3 0.9800 . ?
C9C H9C1 0.9800 . ?
C9C H9C2 0.9800 . ?
C9C H9C3 0.9800 . ?
C10C H10D 0.9800 . ?
C10C H10E 0.9800 . ?
C10C H10F 0.9800 . ?
C11A C13A 1.527(9) . ?
C11A C12A 1.540(10) . ?
C11A C14A 1.541(10) . ?
C12A H12A 0.9800 . ?
C12A H12B 0.9800 . ?
C12A H12C 0.9800 . ?
C13A H13A 0.9800 . ?
C13A H13B 0.9800 . ?
C13A H13C 0.9800 . ?
C14A H14A 0.9800 . ?
C14A H14B 0.9800 . ?
C14A H14C 0.9800 . ?
C15A C20A 1.403(10) . ?
C15A C16A 1.428(10) . ?
C16A C17A 1.412(10) . ?
C17A C18A 1.373(11) . ?
C17A H17A 0.9500 . ?
C18A C19A 1.438(12) . ?
C18A C21A 1.497(10) . ?
C19A C20A 1.369(10) . ?
C19A H19A 0.9500 . ?
C20A C25A 1.544(11) . ?
C21A C22A 1.512(9) . ?
C21A C23A 1.510(10) . ?
C21A C24C 1.522(10) . ?
C21A C23C 1.524(10) . ?
C21A C24A 1.565(10) . ?
C21A C22C 1.582(11) . ?
C22A H22A 0.9800 . ?
C22A H22B 0.9800 . ?
C22A H22C 0.9800 . ?
C23A H23A 0.9800 . ?
C23A H23B 0.9800 . ?
C23A H23C 0.9800 . ?
C24A H24A 0.9800 . ?
C24A H24B 0.9800 . ?
C24A H24C 0.9800 . ?
C22C H22D 0.9800 . ?
C22C H22E 0.9800 . ?
C22C H22F 0.9800 . ?
C23C H23D 0.9800 . ?
C23C H23E 0.9800 . ?
C23C H23F 0.9800 . ?
C24C H24D 0.9800 . ?
C24C H24E 0.9800 . ?
C24C H24F 0.9800 . ?
C25A C26A 1.507(12) . ?
C25A C27A 1.516(12) . ?
C25A C28A 1.600(11) . ?
C26A H26A 0.9800 . ?
C26A H26B 0.9800 . ?
C26A H26C 0.9800 . ?
C27A H27A 0.9800 . ?
C27A H27B 0.9799 . ?
C27A H27C 0.9800 . ?
C28A H28A 0.9800 . ?
C28A H28B 0.9800 . ?
C28A H28C 0.9800 . ?
C29A C34A 1.371(9) . ?
C29A C30A 1.406(9) . ?
C30A C31A 1.356(9) . ?
C31A C32A 1.432(10) . ?
C31A H31A 0.9500 . ?
C32A C33A 1.338(10) . ?
C32A H32A 0.9500 . ?
C33A C34A 1.420(9) . ?
C33A H33A 0.9500 . ?
C34A H34A 0.9500 . ?
C35A C40A 1.353(10) . ?
C35A C36A 1.412(10) . ?
C36A C37A 1.369(11) . ?
C36A H36A 0.9500 . ?
C37A C38A 1.348(11) . ?
C37A H37A 0.9500 . ?
C38A C39A 1.397(11) . ?
C38A H38A 0.9500 . ?
C39A C40A 1.367(10) . ?
C39A H39A 0.9500 . ?
C40A H40A 0.9500 . ?
C41A C42A 1.428(9) . ?
C41A C46A 1.435(9) . ?
C42A C43A 1.355(10) . ?
C42A H42A 0.9500 . ?
C43A C44A 1.434(11) . ?
C43A H43A 0.9500 . ?
C44A C45A 1.366(11) . ?
C44A H44A 0.9500 . ?
C45A C46A 1.359(10) . ?
C45A H45A 0.9500 . ?
C46A H46A 0.9500 . ?
C47A C48A 1.514(8) . ?
C47A C54A 1.508(8) . ?
C47A H47A 1.0000 . ?
C48A C49A 1.371(10) . ?
C48A C53A 1.394(9) . ?
C49A C50A 1.392(9) . ?
C49A H49A 0.9500 . ?
C50A C51A 1.361(10) . ?
C50A H50A 0.9500 . ?
C51A C52A 1.390(10) . ?
C52A C53A 1.369(9) . ?
C52A H52A 0.9500 . ?
C53A H53A 0.9500 . ?
C54A C55A 1.533(9) . ?
C54A H54A 1.0000 . ?
C55A C56A 1.358(11) . ?
C55A C60A 1.437(10) . ?
C56A C57A 1.348(10) . ?
C56A H56A 0.9500 . ?
C57A C58A 1.349(13) . ?
C57A H57A 0.9500 . ?
C58A C59A 1.341(15) . ?
C59A C60A 1.401(13) . ?
C59A H59A 0.9500 . ?
C60A H60A 0.9500 . ?
Ru1B N2B 2.185(6) . ?
Ru1B N1B 2.194(5) . ?
Ru1B P1B 2.1901(16) . ?
Ru1B P2B 2.2733(18) . ?
Ru1B Cl1B 2.4054(17) . ?
Ru1B Cl2B 2.4076(17) . ?
P1B O2B 1.591(5) . ?
P1B O1B 1.621(4) . ?
P1B O3B 1.648(5) . ?
P2B C41B 1.815(7) . ?
P2B C29B 1.833(6) . ?
P2B C35B 1.858(7) . ?
F1B C51B 1.351(8) . ?
F2B C58B 1.374(9) . ?
O1B C30B 1.388(7) . ?
O2B C1B 1.395(8) . ?
O3B C15B 1.412(8) . ?
N1B C47B 1.490(7) . ?
N1B H1B1 0.9100 . ?
N1B H1B2 0.9100 . ?
N2B C54B 1.479(8) . ?
N2B H2B1 0.9100 . ?
N2B H2B2 0.9100 . ?
C1B C2B 1.380(10) . ?
C1B C6B 1.413(10) . ?
C2B C3B 1.379(10) . ?
C2B C16B 1.521(10) . ?
C3B C4B 1.411(11) . ?
C3B H3B 0.9500 . ?
C4B C5B 1.332(12) . ?
C4B C7B 1.557(11) . ?
C5B C6B 1.427(11) . ?
C5B H5B 0.9500 . ?
C6B C11B 1.525(11) . ?
C7B C9D 1.499(11) . ?
C7B C10B 1.508(11) . ?
C7B C10D 1.516(12) . ?
C7B C8B 1.530(10) . ?
C7B C9B 1.539(11) . ?
C7B C8D 1.592(11) . ?
C8B H8B1 0.9800 . ?
C8B H8B2 0.9801 . ?
C8B H8B3 0.9799 . ?
C9B H9B1 0.9800 . ?
C9B H9B2 0.9800 . ?
C9B H9B3 0.9800 . ?
C10B H10G 0.9800 . ?
C10B H10H 0.9800 . ?
C10B H10I 0.9800 . ?
C8D H8D1 0.9800 . ?
C8D H8D2 0.9800 . ?
C8D H8D3 0.9800 . ?
C9D H9D1 0.9800 . ?
C9D H9D2 0.9800 . ?
C9D H9D3 0.9800 . ?
C10D H10J 0.9800 . ?
C10D H10K 0.9800 . ?
C10D H10L 0.9800 . ?
C11B C13B 1.479(11) . ?
C11B C12B 1.533(12) . ?
C11B C14B 1.555(12) . ?
C12B H12D 0.9800 . ?
C12B H12E 0.9800 . ?
C12B H12F 0.9800 . ?
C13B H13D 0.9800 . ?
C13B H13E 0.9799 . ?
C13B H13F 0.9800 . ?
C14B H14D 0.9800 . ?
C14B H14E 0.9800 . ?
C14B H14F 0.9800 . ?
C15B C16B 1.366(9) . ?
C15B C20B 1.442(9) . ?
C16B C17B 1.384(10) . ?
C17B C18B 1.394(11) . ?
C17B H17B 0.9500 . ?
C18B C19B 1.410(10) . ?
C18B C21B 1.512(11) . ?
C19B C20B 1.362(10) . ?
C19B H19B 0.9500 . ?
C20B C25B 1.528(9) . ?
C21B C24B 1.491(9) . ?
C21B C23D 1.504(11) . ?
C21B C22B 1.532(9) . ?
C21B C24D 1.550(11) . ?
C21B C22D 1.569(11) . ?
C21B C23B 1.571(9) . ?
C22B H22G 0.9800 . ?
C22B H22H 0.9800 . ?
C22B H22I 0.9800 . ?
C23B H23G 0.9800 . ?
C23B H23H 0.9800 . ?
C23B H23I 0.9800 . ?
C24B H24G 0.9800 . ?
C24B H24H 0.9800 . ?
C24B H24I 0.9800 . ?
C22D H22J 0.9800 . ?
C22D H22K 0.9800 . ?
C22D H22L 0.9800 . ?
C23D H23J 0.9800 . ?
C23D H23K 0.9800 . ?
C23D H23L 0.9800 . ?
C24D H24J 0.9800 . ?
C24D H24K 0.9800 . ?
C24D H24L 0.9800 . ?
C25B C27B 1.526(10) . ?
C25B C26B 1.530(10) . ?
C25B C28B 1.544(9) . ?
C26B H26D 0.9800 . ?
C26B H26E 0.9800 . ?
C26B H26F 0.9800 . ?
C27B H27D 0.9800 . ?
C27B H27E 0.9800 . ?
C27B H27F 0.9800 . ?
C28B H28D 0.9800 . ?
C28B H28E 0.9800 . ?
C28B H28F 0.9800 . ?
C29B C30B 1.388(8) . ?
C29B C34B 1.406(9) . ?
C30B C31B 1.406(8) . ?
C31B C32B 1.359(9) . ?
C31B H31B 0.9500 . ?
C32B C33B 1.421(10) . ?
C32B H32B 0.9500 . ?
C33B C34B 1.355(9) . ?
C33B H33B 0.9500 . ?
C34B H34B 0.9500 . ?
C35B C36B 1.353(10) . ?
C35B C40B 1.372(10) . ?
C36B C37B 1.418(10) . ?
C36B H36B 0.9500 . ?
C37B C38B 1.339(11) . ?
C37B H37B 0.9500 . ?
C38B C39B 1.398(11) . ?
C38B H38B 0.9500 . ?
C39B C40B 1.400(10) . ?
C39B H39B 0.9500 . ?
C40B H40B 0.9500 . ?
C41B C42B 1.398(9) . ?
C41B C46B 1.420(9) . ?
C42B C43B 1.395(9) . ?
C42B H42B 0.9500 . ?
C43B C44B 1.422(10) . ?
C43B H43B 0.9500 . ?
C44B C45B 1.358(11) . ?
C44B H44B 0.9500 . ?
C45B C46B 1.414(10) . ?
C45B H45B 0.9500 . ?
C46B H46B 0.9500 . ?
C47B C48B 1.522(7) . ?
C47B C54B 1.548(7) . ?
C47B H47B 1.0000 . ?
C48B C49B 1.367(9) . ?
C48B C53B 1.393(9) . ?
C49B C50B 1.382(11) . ?
C49B H49B 0.9500 . ?
C50B C51B 1.398(12) . ?
C50B H50B 0.9500 . ?
C51B C52B 1.334(12) . ?
C52B C53B 1.390(10) . ?
C52B H52B 0.9500 . ?
C53B H53B 0.9500 . ?
C54B C55B 1.519(8) . ?
C54B H54B 1.0000 . ?
C55B C60B 1.318(10) . ?
C55B C56B 1.389(11) . ?
C56B C57B 1.371(11) . ?
C56B H56B 0.9500 . ?
C57B C58B 1.371(14) . ?
C57B H57B 0.9500 . ?
C58B C59B 1.345(14) . ?
C59B C60B 1.434(9) . ?
C59B H59B 0.9500 . ?
C60B H60B 0.9500 . ?
Cl3A C61A 1.745(11) . ?
Cl4A C61A 1.733(11) . ?
C61A H61A 0.9900 . ?
C61A H61B 0.9900 . ?
Cl3B C61B 1.723(12) . ?
Cl4B C61B 1.724(12) . ?
C61B H61C 0.9900 . ?
C61B H61D 0.9900 . ?
Cl5A C62A 1.726(12) . ?
Cl6A C62A 1.728(11) . ?
C62A H62A 0.9900 . ?
C62A H62B 0.9900 . ?
Cl5B C62B 1.722(13) . ?
Cl6B C62B 1.713(13) . ?
C62B H62C 0.9900 . ?
C62B H62D 0.9900 . ?
Cl7 C63 1.728(9) . ?
Cl8 C63 1.642(9) . ?
C63 H63A 0.9900 . ?
C63 H63B 0.9900 . ?

loop_
_geom_torsion_atom_site_label_1
_geom_torsion_atom_site_label_2
_geom_torsion_atom_site_label_3
_geom_torsion_atom_site_label_4
_geom_torsion
_geom_torsion_site_symmetry_1
_geom_torsion_site_symmetry_2
_geom_torsion_site_symmetry_3
_geom_torsion_site_symmetry_4
_geom_torsion_publ_flag
O3A P1A O1A C30A 169.4(5) . . . . ?
O2A P1A O1A C30A -88.0(5) . . . . ?
Ru1A P1A O1A C30A 46.8(5) . . . . ?
O3A P1A O2A C1A -80.9(5) . . . . ?
O1A P1A O2A C1A -179.7(4) . . . . ?
Ru1A P1A O2A C1A 50.0(5) . . . . ?
O2A P1A O3A C15A 8.3(6) . . . . ?
O1A P1A O3A C15A 104.3(6) . . . . ?
Ru1A P1A O3A C15A -129.4(6) . . . . ?
P1A O2A C1A C6A -121.0(6) . . . . ?
P1A O2A C1A C2A 62.2(7) . . . . ?
C6A C1A C2A C3A 11.0(10) . . . . ?
O2A C1A C2A C3A -172.2(6) . . . . ?
C6A C1A C2A C16A -154.7(7) . . . . ?
O2A C1A C2A C16A 22.1(9) . . . . ?
C1A C2A C3A C4A -0.1(10) . . . . ?
C16A C2A C3A C4A 165.7(7) . . . . ?
C2A C3A C4A C5A -9.6(11) . . . . ?
C2A C3A C4A C7A 178.8(6) . . . . ?
C3A C4A C5A C6A 9.2(11) . . . . ?
C7A C4A C5A C6A -179.4(6) . . . . ?
O2A C1A C6A C5A 172.0(6) . . . . ?
C2A C1A C6A C5A -11.4(10) . . . . ?
O2A C1A C6A C11A -18.2(10) . . . . ?
C2A C1A C6A C11A 158.4(6) . . . . ?
C4A C5A C6A C1A 1.0(10) . . . . ?
C4A C5A C6A C11A -169.8(6) . . . . ?
C5A C4A C7A C9A 14.3(10) . . . . ?
C3A C4A C7A C9A -174.5(8) . . . . ?
C5A C4A C7A C8C -167.1(10) . . . . ?
C3A C4A C7A C8C 4.1(12) . . . . ?
C5A C4A C7A C10A -107.3(9) . . . . ?
C3A C4A C7A C10A 63.9(9) . . . . ?
C5A C4A C7A C8A 134.4(8) . . . . ?
C3A C4A C7A C8A -54.3(9) . . . . ?
C5A C4A C7A C9C 72.7(10) . . . . ?
C3A C4A C7A C9C -116.0(9) . . . . ?
C5A C4A C7A C10C -43.3(11) . . . . ?
C3A C4A C7A C10C 128.0(10) . . . . ?
C1A C6A C11A C13A 135.9(7) . . . . ?
C5A C6A C11A C13A -54.2(8) . . . . ?
C1A C6A C11A C12A 12.3(10) . . . . ?
C5A C6A C11A C12A -177.9(6) . . . . ?
C1A C6A C11A C14A -105.8(8) . . . . ?
C5A C6A C11A C14A 64.0(7) . . . . ?
P1A O3A C15A C20A -147.6(6) . . . . ?
P1A O3A C15A C16A 37.1(10) . . . . ?
O3A C15A C16A C17A 176.9(6) . . . . ?
C20A C15A C16A C17A 1.8(10) . . . . ?
O3A C15A C16A C2A -5.7(11) . . . . ?
C20A C15A C16A C2A 179.2(7) . . . . ?
C3A C2A C16A C17A -37.1(10) . . . . ?
C1A C2A C16A C17A 128.0(7) . . . . ?
C3A C2A C16A C15A 145.5(7) . . . . ?
C1A C2A C16A C15A -49.4(11) . . . . ?
C15A C16A C17A C18A -0.2(11) . . . . ?
C2A C16A C17A C18A -177.8(7) . . . . ?
C16A C17A C18A C19A -1.9(12) . . . . ?
C16A C17A C18A C21A -179.4(7) . . . . ?
C17A C18A C19A C20A 2.6(12) . . . . ?
C21A C18A C19A C20A -179.8(7) . . . . ?
C18A C19A C20A C15A -1.2(12) . . . . ?
C18A C19A C20A C25A -179.4(7) . . . . ?
O3A C15A C20A C19A -176.3(6) . . . . ?
C16A C15A C20A C19A -1.1(11) . . . . ?
O3A C15A C20A C25A 1.9(10) . . . . ?
C16A C15A C20A C25A 177.1(7) . . . . ?
C17A C18A C21A C22A -53.5(11) . . . . ?
C19A C18A C21A C22A 129.1(8) . . . . ?
C17A C18A C21A C23A 68.1(11) . . . . ?
C19A C18A C21A C23A -109.3(10) . . . . ?
C17A C18A C21A C24C -125.0(10) . . . . ?
C19A C18A C21A C24C 57.6(11) . . . . ?
C17A C18A C21A C23C 111.6(10) . . . . ?
C19A C18A C21A C23C -65.8(11) . . . . ?
C17A C18A C21A C24A -173.1(9) . . . . ?
C19A C18A C21A C24A 9.5(11) . . . . ?
C17A C18A C21A C22C -7.4(12) . . . . ?
C19A C18A C21A C22C 175.2(10) . . . . ?
C19A C20A C25A C26A 112.5(8) . . . . ?
C15A C20A C25A C26A -65.7(9) . . . . ?
C19A C20A C25A C27A -121.0(8) . . . . ?
C15A C20A C25A C27A 60.8(10) . . . . ?
C19A C20A C25A C28A -5.9(11) . . . . ?
C15A C20A C25A C28A 176.0(8) . . . . ?
C41A P2A C29A C34A -0.4(7) . . . . ?
C35A P2A C29A C34A 105.9(7) . . . . ?
Ru1A P2A C29A C34A -125.1(6) . . . . ?
C41A P2A C29A C30A 179.5(6) . . . . ?
C35A P2A C29A C30A -74.1(6) . . . . ?
Ru1A P2A C29A C30A 54.8(6) . . . . ?
P1A O1A C30A C31A 123.0(6) . . . . ?
P1A O1A C30A C29A -63.3(8) . . . . ?
C34A C29A C30A C31A -1.0(10) . . . . ?
P2A C29A C30A C31A 179.0(6) . . . . ?
C34A C29A C30A O1A -174.4(6) . . . . ?
P2A C29A C30A O1A 5.6(9) . . . . ?
O1A C30A C31A C32A 176.3(6) . . . . ?
C29A C30A C31A C32A 2.8(10) . . . . ?
C30A C31A C32A C33A -3.1(11) . . . . ?
C31A C32A C33A C34A 1.7(11) . . . . ?
C30A C29A C34A C33A -0.5(11) . . . . ?
P2A C29A C34A C33A 179.5(6) . . . . ?
C32A C33A C34A C29A 0.1(11) . . . . ?
C41A P2A C35A C40A -85.5(6) . . . . ?
C29A P2A C35A C40A 168.8(6) . . . . ?
Ru1A P2A C35A C40A 48.1(7) . . . . ?
C41A P2A C35A C36A 91.6(6) . . . . ?
C29A P2A C35A C36A -14.0(6) . . . . ?
Ru1A P2A C35A C36A -134.8(5) . . . . ?
C40A C35A C36A C37A 0.8(11) . . . . ?
P2A C35A C36A C37A -176.4(6) . . . . ?
C35A C36A C37A C38A -1.5(13) . . . . ?
C36A C37A C38A C39A 2.4(12) . . . . ?
C37A C38A C39A C40A -2.6(12) . . . . ?
C36A C35A C40A C39A -1.2(11) . . . . ?
P2A C35A C40A C39A 176.1(5) . . . . ?
C38A C39A C40A C35A 2.1(11) . . . . ?
C29A P2A C41A C42A 104.6(6) . . . . ?
C35A P2A C41A C42A 0.0(6) . . . . ?
Ru1A P2A C41A C42A -136.0(5) . . . . ?
C29A P2A C41A C46A -70.0(6) . . . . ?
C35A P2A C41A C46A -174.6(5) . . . . ?
Ru1A P2A C41A C46A 49.4(6) . . . . ?
C46A C41A C42A C43A -0.4(10) . . . . ?
P2A C41A C42A C43A -175.3(6) . . . . ?
C41A C42A C43A C44A -1.1(11) . . . . ?
C42A C43A C44A C45A 1.4(12) . . . . ?
C43A C44A C45A C46A 0.0(12) . . . . ?
C44A C45A C46A C41A -1.7(11) . . . . ?
C42A C41A C46A C45A 1.8(10) . . . . ?
P2A C41A C46A C45A 176.8(6) . . . . ?
Ru1A N1A C47A C48A -161.1(4) . . . . ?
Ru1A N1A C47A C54A -37.6(5) . . . . ?
N1A C47A C48A C49A -102.9(7) . . . . ?
C54A C47A C48A C49A 136.3(7) . . . . ?
N1A C47A C48A C53A 75.6(8) . . . . ?
C54A C47A C48A C53A -45.2(8) . . . . ?
C53A C48A C49A C50A 2.4(11) . . . . ?
C47A C48A C49A C50A -179.1(6) . . . . ?
C48A C49A C50A C51A -0.8(12) . . . . ?
C49A C50A C51A F1A 179.4(7) . . . . ?
C49A C50A C51A C52A -0.4(12) . . . . ?
C50A C51A C52A C53A 0.1(12) . . . . ?
F1A C51A C52A C53A -179.7(6) . . . . ?
C51A C52A C53A C48A 1.6(11) . . . . ?
C49A C48A C53A C52A -2.8(11) . . . . ?
C47A C48A C53A C52A 178.7(6) . . . . ?
Ru1A N2A C54A C47A -43.8(5) . . . . ?
Ru1A N2A C54A C55A -170.0(5) . . . . ?
N1A C47A C54A N2A 53.0(6) . . . . ?
C48A C47A C54A N2A 177.7(5) . . . . ?
N1A C47A C54A C55A -179.6(5) . . . . ?
C48A C47A C54A C55A -55.0(7) . . . . ?
N2A C54A C55A C56A 80.8(9) . . . . ?
C47A C54A C55A C56A -43.8(9) . . . . ?
N2A C54A C55A C60A -106.0(8) . . . . ?
C47A C54A C55A C60A 129.3(7) . . . . ?
C60A C55A C56A C57A 3.2(13) . . . . ?
C54A C55A C56A C57A 176.2(7) . . . . ?
C55A C56A C57A C58A -5.4(13) . . . . ?
C56A C57A C58A C59A 6.0(15) . . . . ?
C56A C57A C58A F2A -178.6(8) . . . . ?
C57A C58A C59A C60A -4.2(17) . . . . ?
F2A C58A C59A C60A -179.7(9) . . . . ?
C58A C59A C60A C55A 1.6(15) . . . . ?
C56A C55A C60A C59A -1.1(13) . . . . ?
C54A C55A C60A C59A -174.7(8) . . . . ?
O2B P1B O1B C30B -166.1(5) . . . . ?
O3B P1B O1B C30B 91.8(5) . . . . ?
Ru1B P1B O1B C30B -44.3(5) . . . . ?
O1B P1B O2B C1B -109.3(6) . . . . ?
O3B P1B O2B C1B -14.3(6) . . . . ?
Ru1B P1B O2B C1B 124.5(5) . . . . ?
O2B P1B O3B C15B 82.6(4) . . . . ?
O1B P1B O3B C15B -179.6(4) . . . . ?
Ru1B P1B O3B C15B -48.4(5) . . . . ?
P1B O2B C1B C2B -34.2(9) . . . . ?
P1B O2B C1B C6B 151.9(5) . . . . ?
O2B C1B C2B C3B -176.0(6) . . . . ?
C6B C1B C2B C3B -2.6(10) . . . . ?
O2B C1B C2B C16B 8.2(10) . . . . ?
C6B C1B C2B C16B -178.4(7) . . . . ?
C1B C2B C3B C4B 2.1(11) . . . . ?
C16B C2B C3B C4B 178.4(7) . . . . ?
C2B C3B C4B C5B -0.6(13) . . . . ?
C2B C3B C4B C7B -176.4(7) . . . . ?
C3B C4B C5B C6B -0.4(14) . . . . ?
C7B C4B C5B C6B 175.3(7) . . . . ?
C2B C1B C6B C5B 1.6(10) . . . . ?
O2B C1B C6B C5B 175.6(6) . . . . ?
C2B C1B C6B C11B -176.4(7) . . . . ?
O2B C1B C6B C11B -2.5(10) . . . . ?
C4B C5B C6B C1B -0.1(12) . . . . ?
C4B C5B C6B C11B 178.1(8) . . . . ?
C5B C4B C7B C9D 96.5(14) . . . . ?
C3B C4B C7B C9D -87.8(13) . . . . ?
C5B C4B C7B C10B -114.7(11) . . . . ?
C3B C4B C7B C10B 60.9(12) . . . . ?
C5B C4B C7B C10D -137.7(12) . . . . ?
C3B C4B C7B C10D 38.0(14) . . . . ?
C5B C4B C7B C8B 8.8(13) . . . . ?
C3B C4B C7B C8B -175.5(10) . . . . ?
C5B C4B C7B C9B 126.8(11) . . . . ?
C3B C4B C7B C9B -57.6(11) . . . . ?
C5B C4B C7B C8D -21.8(13) . . . . ?
C3B C4B C7B C8D 153.8(10) . . . . ?
C1B C6B C11B C13B -176.4(8) . . . . ?
C5B C6B C11B C13B 5.6(11) . . . . ?
C1B C6B C11B C12B 62.0(10) . . . . ?
C5B C6B C11B C12B -116.0(8) . . . . ?
C1B C6B C11B C14B -52.9(11) . . . . ?
C5B C6B C11B C14B 129.1(8) . . . . ?
P1B O3B C15B C16B -64.8(7) . . . . ?
P1B O3B C15B C20B 120.3(5) . . . . ?
O3B C15B C16B C17B 172.5(6) . . . . ?
C20B C15B C16B C17B -12.7(10) . . . . ?
O3B C15B C16B C2B -16.6(9) . . . . ?
C20B C15B C16B C2B 158.3(6) . . . . ?
C1B C2B C16B C15B 44.3(10) . . . . ?
C3B C2B C16B C15B -131.6(7) . . . . ?
C1B C2B C16B C17B -144.6(7) . . . . ?
C3B C2B C16B C17B 39.5(9) . . . . ?
C15B C16B C17B C18B 8.1(11) . . . . ?
C2B C16B C17B C18B -163.1(7) . . . . ?
C16B C17B C18B C19B -1.6(11) . . . . ?
C16B C17B C18B C21B 179.9(7) . . . . ?
C17B C18B C19B C20B -0.5(11) . . . . ?
C21B C18B C19B C20B 177.9(7) . . . . ?
C18B C19B C20B C15B -3.4(10) . . . . ?
C18B C19B C20B C25B 166.7(6) . . . . ?
C16B C15B C20B C19B 10.1(9) . . . . ?
O3B C15B C20B C19B -175.1(6) . . . . ?
C16B C15B C20B C25B -159.3(6) . . . . ?
O3B C15B C20B C25B 15.4(9) . . . . ?
C17B C18B C21B C24B -116.5(9) . . . . ?
C19B C18B C21B C24B 65.1(10) . . . . ?
C17B C18B C21B C23D 74.2(12) . . . . ?
C19B C18B C21B C23D -104.1(11) . . . . ?
C17B C18B C21B C22B 7.5(10) . . . . ?
C19B C18B C21B C22B -170.8(8) . . . . ?
C17B C18B C21B C24D -159.7(10) . . . . ?
C19B C18B C21B C24D 22.0(12) . . . . ?
C17B C18B C21B C22D -44.5(11) . . . . ?
C19B C18B C21B C22D 137.1(10) . . . . ?
C17B C18B C21B C23B 124.4(9) . . . . ?
C19B C18B C21B C23B -54.0(10) . . . . ?
C19B C20B C25B C27B -64.7(8) . . . . ?
C15B C20B C25B C27B 104.1(8) . . . . ?
C19B C20B C25B C26B 175.4(6) . . . . ?
C15B C20B C25B C26B -15.7(10) . . . . ?
C19B C20B C25B C28B 54.0(8) . . . . ?
C15B C20B C25B C28B -137.2(7) . . . . ?
C41B P2B C29B C30B 75.2(5) . . . . ?
C35B P2B C29B C30B 179.5(5) . . . . ?
Ru1B P2B C29B C30B -55.0(5) . . . . ?
C41B P2B C29B C34B -105.5(6) . . . . ?
C35B P2B C29B C34B -1.1(6) . . . . ?
Ru1B P2B C29B C34B 124.4(5) . . . . ?
C34B C29B C30B O1B 176.6(6) . . . . ?
P2B C29B C30B O1B -4.0(8) . . . . ?
C34B C29B C30B C31B -0.6(9) . . . . ?
P2B C29B C30B C31B 178.8(5) . . . . ?
P1B O1B C30B C29B 60.1(7) . . . . ?
P1B O1B C30B C31B -122.6(5) . . . . ?
C29B C30B C31B C32B 3.0(9) . . . . ?
O1B C30B C31B C32B -174.3(6) . . . . ?
C30B C31B C32B C33B -3.7(10) . . . . ?
C31B C32B C33B C34B 2.1(11) . . . . ?
C32B C33B C34B C29B 0.4(10) . . . . ?
C30B C29B C34B C33B -1.1(10) . . . . ?
P2B C29B C34B C33B 179.6(5) . . . . ?
C41B P2B C35B C36B 0.5(6) . . . . ?
C29B P2B C35B C36B -103.7(6) . . . . ?
Ru1B P2B C35B C36B 136.5(5) . . . . ?
C41B P2B C35B C40B -179.8(5) . . . . ?
C29B P2B C35B C40B 76.0(6) . . . . ?
Ru1B P2B C35B C40B -43.8(6) . . . . ?
C40B C35B C36B C37B -2.0(10) . . . . ?
P2B C35B C36B C37B 177.7(5) . . . . ?
C35B C36B C37B C38B -1.0(11) . . . . ?
C36B C37B C38B C39B 1.1(12) . . . . ?
C37B C38B C39B C40B 1.8(12) . . . . ?
C36B C35B C40B C39B 4.9(11) . . . . ?
P2B C35B C40B C39B -174.9(5) . . . . ?
C38B C39B C40B C35B -4.8(11) . . . . ?
C29B P2B C41B C42B 9.4(6) . . . . ?
C35B P2B C41B C42B -95.2(6) . . . . ?
Ru1B P2B C41B C42B 131.3(5) . . . . ?
C29B P2B C41B C46B -171.0(6) . . . . ?
C35B P2B C41B C46B 84.4(6) . . . . ?
Ru1B P2B C41B C46B -49.2(6) . . . . ?
C46B C41B C42B C43B 1.0(11) . . . . ?
P2B C41B C42B C43B -179.5(5) . . . . ?
C41B C42B C43B C44B -1.0(11) . . . . ?
C42B C43B C44B C45B 1.4(11) . . . . ?
C43B C44B C45B C46B -1.9(12) . . . . ?
C44B C45B C46B C41B 1.9(12) . . . . ?
C42B C41B C46B C45B -1.4(10) . . . . ?
P2B C41B C46B C45B 179.1(5) . . . . ?
Ru1B N1B C47B C48B -174.3(4) . . . . ?
Ru1B N1B C47B C54B -49.1(5) . . . . ?
N1B C47B C48B C49B 54.3(8) . . . . ?
C54B C47B C48B C49B -67.1(7) . . . . ?
N1B C47B C48B C53B -127.9(6) . . . . ?
C54B C47B C48B C53B 110.8(7) . . . . ?
C53B C48B C49B C50B 1.4(10) . . . . ?
C47B C48B C49B C50B 179.2(6) . . . . ?
C48B C49B C50B C51B 0.0(11) . . . . ?
C49B C50B C51B C52B -0.4(13) . . . . ?
C49B C50B C51B F1B -179.5(7) . . . . ?
F1B C51B C52B C53B 178.6(7) . . . . ?
C50B C51B C52B C53B -0.5(13) . . . . ?
C51B C52B C53B C48B 1.9(13) . . . . ?
C49B C48B C53B C52B -2.3(11) . . . . ?
C47B C48B C53B C52B 179.7(7) . . . . ?
Ru1B N2B C54B C55B -159.3(4) . . . . ?
Ru1B N2B C54B C47B -38.1(5) . . . . ?
N1B C47B C54B N2B 57.8(6) . . . . ?
C48B C47B C54B N2B -177.4(5) . . . . ?
N1B C47B C54B C55B -177.8(5) . . . . ?
C48B C47B C54B C55B -52.9(6) . . . . ?
N2B C54B C55B C60B 49.6(9) . . . . ?
C47B C54B C55B C60B -70.3(8) . . . . ?
N2B C54B C55B C56B -130.8(7) . . . . ?
C47B C54B C55B C56B 109.4(7) . . . . ?
C60B C55B C56B C57B 3.0(12) . . . . ?
C54B C55B C56B C57B -176.6(7) . . . . ?
C55B C56B C57B C58B -1.6(14) . . . . ?
C56B C57B C58B C59B -0.5(15) . . . . ?
C56B C57B C58B F2B -179.0(8) . . . . ?
C57B C58B C59B C60B 1.1(15) . . . . ?
F2B C58B C59B C60B 179.6(7) . . . . ?
C56B C55B C60B C59B -2.4(11) . . . . ?
C54B C55B C60B C59B 177.3(6) . . . . ?
C58B C59B C60B C55B 0.4(13) . . . . ?
